data_4122940
loop_
_publ_author_name
'Liu, Zhichang'
'Liu, Guoliang'
'Wu, Yilei'
'Cao, Dennis'
'Sun, Junling'
'Schneebeli, Severin T.'
'Nassar, Majed S.'
'Mirkin, Chad A.'
'Stoddart, J. Fraser'

_publ_section_title
;
 Assembly of Supramolecular Nanotubes from Molecular Triangles and
 1,2-Dihalohydrocarbons.
;
_journal_name_full 'Journal of the American Chemical Society'
_journal_page_first 141114095931006
_journal_paper_doi 10.1021/ja509480u
_journal_year 2014
_chemical_absolute_configuration rm
_chemical_formula_moiety '3(C2 H4 Br2), C60 H42 N6 O12'
_chemical_formula_sum 'C66 H54 Br6 N6 O12'
_chemical_formula_weight 1602.61
_chemical_name_systematic
;
 ?
;
_space_group_crystal_system triclinic
_space_group_IT_number 1
_space_group_name_Hall 'P 1'
_space_group_name_H-M_alt 'P 1'
_symmetry_space_group_name_Hall 'P 1'
_symmetry_space_group_name_H-M 'P 1'
_atom_sites_solution_hydrogens geom
_atom_sites_solution_primary direct
_audit_creation_date 2013-06-14
_audit_creation_method
;
  Olex2 1.2
  (compiled Apr 23 2013 17:59:47, GUI svn.r4466)
;
_cell_angle_alpha 119.5499(16)
_cell_angle_beta 100.2052(18)
_cell_angle_gamma 92.9355(18)
_cell_formula_units_Z 2
_cell_length_a 15.7342(6)
_cell_length_b 16.0668(6)
_cell_length_c 16.1856(6)
_cell_measurement_reflns_used 9885
_cell_measurement_temperature 100(2)
_cell_measurement_theta_max 64.49
_cell_measurement_theta_min 5.79
_cell_volume 3457.0(2)
_computing_cell_refinement 'SAINT V7.23A (Bruker, 2005)'
_computing_data_collection 'APEX2 V2.1-4 (Bruker, 2007)'
_computing_data_reduction 'Bruker SAINT'
_computing_molecular_graphics
;
O. V. Dolomanov, L. J. Bourhis, R. J. Gildea, J. A. K. Howard and H. Puschmann,
OLEX2: a complete structure solution, refinement and analysis program.
J. Appl. Cryst. (2009). 42, 339-341.
;
_computing_publication_material
;
O. V. Dolomanov, L. J. Bourhis, R. J. Gildea, J. A. K. Howard and H. Puschmann,
OLEX2: a complete structure solution, refinement and analysis program.
J. Appl. Cryst. (2009). 42, 339-341.
;
_computing_structure_refinement
;
SHELXL, G.M. Sheldrick, Acta Cryst.
(2008). A64, 112-122
;
_computing_structure_solution
;
SHELXS, G.M. Sheldrick, Acta Cryst.
(2008). A64, 112-122
;
_diffrn_ambient_temperature 99.97
_diffrn_detector_area_resol_mean 8
_diffrn_measured_fraction_theta_full 0.911
_diffrn_measured_fraction_theta_max 0.973
_diffrn_measurement_device_type 'Bruker Kappa APEX CCD area detector'
_diffrn_measurement_method '\w and \f scans'
_diffrn_radiation_monochromator 'Quazar optics'
_diffrn_radiation_type CuK\a
_diffrn_radiation_wavelength 1.54178
_diffrn_reflns_av_R_equivalents 0.0000
_diffrn_reflns_av_unetI/netI 0.0396
_diffrn_reflns_Laue_measured_fraction_full 0.911
_diffrn_reflns_Laue_measured_fraction_max 0.973
_diffrn_reflns_limit_h_max 18
_diffrn_reflns_limit_h_min -17
_diffrn_reflns_limit_k_max 18
_diffrn_reflns_limit_k_min -10
_diffrn_reflns_limit_l_max 15
_diffrn_reflns_limit_l_min -18
_diffrn_reflns_number 13977
_diffrn_reflns_point_group_measured_fraction_full 0.558
_diffrn_reflns_point_group_measured_fraction_max 0.596
_diffrn_reflns_theta_full 67.679
_diffrn_reflns_theta_max 64.89
_diffrn_reflns_theta_min 2.89
_diffrn_source microsource
_diffrn_standards_number 0
_exptl_absorpt_coefficient_mu 4.713
_exptl_absorpt_correction_T_max 0.7526
_exptl_absorpt_correction_T_min 0.6674
_exptl_absorpt_correction_type multi-scan
_exptl_absorpt_process_details
;
SADABS-2008/1 (Bruker,2008) was used for absorption correction.
wR2(int) was 0.0470 before and 0.0369 after correction.
The Ratio of minimum to maximum transmission is 0.8868.
The \l/2 correction factor is 0.0015.
;
_exptl_crystal_colour colourless
_exptl_crystal_colour_primary colourless
_exptl_crystal_density_diffrn 1.540
_exptl_crystal_description block
_exptl_crystal_F_000 1596
_exptl_crystal_size_max 0.142
_exptl_crystal_size_mid 0.098
_exptl_crystal_size_min 0.055
_refine_diff_density_max 1.163
_refine_diff_density_min -0.559
_refine_diff_density_rms 0.122
_refine_ls_abs_structure_details
;
 Flack x determined using 2304 quotients [(I+)-(I-)]/[(I+)+(I-)]
 (Parsons and Flack (2004), Acta Cryst. A60, s61).
;
_refine_ls_abs_structure_Flack 0.194(16)
_refine_ls_extinction_method none
_refine_ls_goodness_of_fit_ref 1.057
_refine_ls_hydrogen_treatment constr
_refine_ls_matrix_type full
_refine_ls_number_parameters 1640
_refine_ls_number_reflns 13977
_refine_ls_number_restraints 1593
_refine_ls_restrained_S_all 1.010
_refine_ls_R_factor_all 0.0543
_refine_ls_R_factor_gt 0.0525
_refine_ls_shift/su_max 0.001
_refine_ls_shift/su_mean 0.000
_refine_ls_structure_factor_coef Fsqd
_refine_ls_weighting_details
;
 w=1/[\s^2^(Fo^2^)+(0.1051P)^2^+5.1009P]
 where P=(Fo^2^+2Fc^2^)/3
;
_refine_ls_weighting_scheme calc
_refine_ls_wR_factor_gt 0.1458
_refine_ls_wR_factor_ref 0.1478
_reflns_Friedel_coverage 0.224
_reflns_Friedel_fraction_full 0.204
_reflns_Friedel_fraction_max 0.218
_reflns_number_gt 13203
_reflns_number_total 13977
_reflns_threshold_expression 'I > 2\s(I)'
_cod_data_source_file ja509480u_si_005.cif
_cod_data_source_block n2833
_cod_database_code 4122940
_olex2_refinement_description
;
1. Fixed Uiso
 At 1.2 times of:
  All C(H) groups, All C(H,H) groups, All C(H,H,H,H) groups
2. Uiso/Uaniso restraints and constraints
Uanis(C24) \\sim Ueq, Uanis(N1) \\sim Ueq, Uanis(C71) \\sim Ueq, Uanis(C37) \\sim Ueq, Uanis(C53) \\sim Ueq: with sigma of 0.005 and sigma for terminal atoms of 0.02
3. Others
 Sof(Br2A)=Sof(C32A)=Sof(H32A)=Sof(H32B)=Sof(H13C)=Sof(H13D)=1-FVAR(1)
 Sof(Br12)=Sof(H13A)=Sof(H13B)=Sof(C132)=Sof(H13E)=Sof(H13F)=FVAR(1)
4.a Ternary CH refined with riding coordinates:
 C15(H15), C20(H20), C35(H35), C40(H40), C55(H55), C60(H60), C75(H75),
 C80(H80), C94(H94), C99(H99), C114(H114), C119(H119)
4.b Secondary CH2 refined with riding coordinates:
 C121(H12A,H12B), C122(H12C,H12D), C32A(H32A,H32B), C131(H13C,H13D), C131(H13A,
 H13B), C132(H13E,H13F), C123(H12E,H12F), C124(H12G,H12H), C125(H12I,H12J),
 C126(H12K,H12L), C127(H12M,H12N), C128(H12O,H12P), C129(H12Q,H12R), C130(H13G,
 H13H), C16(H16A,H16B), C17(H17A,H17B), C18(H18A,H18B), C19(H19A,H19B),
 C36(H36A,H36B), C37(H37A,H37B), C38(H38A,H38B), C39(H39A,H39B), C56(H56A,H56B),
  C57(H57A,H57B), C58(H58A,H58B), C59(H59A,H59B), C76(H76A,H76B), C77(H77A,
 H77B), C78(H78A,H78B), C79(H79A,H79B), C95(H95A,H95B), C96(H96A,H96B),
 C97(H97A,H97B), C98(H98A,H98B), C115(H11A,H11B), C116(H11C,H11D), C117(H11E,
 H11F), C118(H11G,H11H)
4.c Aromatic/amide H refined with riding coordinates:
 C3(H3), C4(H4), C9(H9), C10(H10), C23(H23), C24(H24), C29(H29), C30(H30),
 C43(H43), C44(H44), C49(H49), C50(H50), C63(H63), C64(H64), C69(H69), C70(H70),
  C83(H83), C84(H84), C89(H89), C90(H90), C102(H102), C103(H103), C108(H108),
 C109(H109)
;
_smtbx_masks_special_details
;
Total solvent accessible volume / cell = 527.9 Ang^3^ [15.3%]
Total electron count / cell = 38.0

The solvent masking procedure as implemented in Olex2 was used to remove the
electronic contribution of solvent molecules from the refinement.  As the exact
solvent content is not known, only the atoms used in the refinement model are
reported in the formula here.
;
_shelx_estimated_absorpt_t_max 0.782
_shelx_estimated_absorpt_t_min 0.554
_shelx_space_group_comment
;
The symmetry employed for this shelxl refinement is uniquely defined
by the following loop, which should always be used as a source of
symmetry information in preference to the above space-group names.
They are only intended as comments.
;
_shelxl_version_number 2012-9

loop_
_space_group_symop_operation_xyz
'x, y, z'

loop_
_atom_site_label
_atom_site_type_symbol
_atom_site_fract_x
_atom_site_fract_y
_atom_site_fract_z
_atom_site_U_iso_or_equiv
_atom_site_adp_type
_atom_site_occupancy
_atom_site_site_symmetry_order
_atom_site_calc_flag
_atom_site_refinement_flags_posn
_atom_site_refinement_flags_adp
_atom_site_refinement_flags_occupancy
_atom_site_disorder_assembly
_atom_site_disorder_group
Br1 Br 0.49015(8) 0.98841(10) 0.95616(10) 0.0569(3) Uani 1 1 d . U . . .
Br2 Br 0.21720(8) 0.98499(10) 1.01937(11) 0.0597(4) Uani 1 1 d . U . . .
C121 C 0.3701(8) 0.9477(10) 0.9528(10) 0.056(3) Uani 1 1 d . U . . .
H12A H 0.3334 0.9185 0.8857 0.067 Uiso 1 1 calc R U . . .
H12B H 0.3685 0.8986 0.9727 0.067 Uiso 1 1 calc R U . . .
C122 C 0.3375(9) 1.0315(11) 1.0188(10) 0.061(3) Uani 1 1 d . U . . .
H12C H 0.3353 1.0790 0.9966 0.073 Uiso 1 1 calc R U . . .
H12D H 0.3760 1.0631 1.0852 0.073 Uiso 1 1 calc R U . . .
Br2A Br 0.9429(3) 0.6665(3) 0.2540(3) 0.0738(12) Uani 0.444(4) 1 d . U P A 2
Br11 Br 0.74494(8) 0.54440(9) 0.24393(9) 0.0490(3) Uani 1 1 d . U . . .
Br12 Br 0.88053(14) 0.64233(15) 0.14878(15) 0.0449(7) Uani 0.556(4) 1 d . U P A 1
C32A C 0.9148(16) 0.5722(19) 0.2092(17) 0.042(4) Uani 0.444(4) 1 d . U P A 2
H32A H 0.9608 0.5530 0.2437 0.050 Uiso 0.444(4) 1 calc R U P A 2
H32B H 0.9292 0.5506 0.1453 0.050 Uiso 0.444(4) 1 calc R U P A 2
C131 C 0.8365(8) 0.4917(10) 0.1785(11) 0.055(3) Uani 1 1 d . U . . .
H13C H 0.8574 0.4430 0.1944 0.067 Uiso 0.444(4) 1 calc R U P A 2
H13D H 0.8130 0.4584 0.1070 0.067 Uiso 0.444(4) 1 calc R U P A 2
H13A H 0.8864 0.4929 0.2262 0.067 Uiso 0.556(4) 1 calc R U P A 1
H13B H 0.8148 0.4231 0.1271 0.067 Uiso 0.556(4) 1 calc R U P A 1
C132 C 0.8746(17) 0.5548(15) 0.1242(16) 0.052(5) Uani 0.556(4) 1 d . U P A 1
H13E H 0.9345 0.5400 0.1195 0.062 Uiso 0.556(4) 1 calc R U P A 1
H13F H 0.8390 0.5196 0.0562 0.062 Uiso 0.556(4) 1 calc R U P A 1
Br3 Br 0.70791(8) 0.97142(10) 0.98647(10) 0.0557(3) Uani 1 1 d . U . . .
Br4 Br 1.00327(8) 1.01864(10) 1.00589(10) 0.0564(3) Uani 1 1 d . U . . .
C123 C 0.8335(10) 0.9751(10) 0.9529(10) 0.062(3) Uani 1 1 d . U . . .
H12E H 0.8425 0.9092 0.9059 0.074 Uiso 1 1 calc R U . . .
H12F H 0.8392 1.0172 0.9250 0.074 Uiso 1 1 calc R U . . .
C124 C 0.8889(11) 1.0101(19) 1.0359(13) 0.097(7) Uani 1 1 d . U . . .
H12G H 0.8850 0.9666 1.0626 0.116 Uiso 1 1 calc R U . . .
H12H H 0.8784 1.0749 1.0839 0.116 Uiso 1 1 calc R U . . .
Br5 Br 1.05404(7) 0.20209(9) 0.67135(7) 0.0456(3) Uani 1 1 d . U . . .
Br6 Br 0.76097(8) 0.10401(10) 0.51880(9) 0.0531(3) Uani 1 1 d . U . . .
C125 C 0.9246(7) 0.1594(8) 0.6401(8) 0.040(2) Uani 1 1 d . U . . .
H12I H 0.9126 0.0934 0.6297 0.048 Uiso 1 1 calc R U . . .
H12J H 0.8997 0.2041 0.6949 0.048 Uiso 1 1 calc R U . . .
C126 C 0.8851(9) 0.1597(12) 0.5524(11) 0.064(4) Uani 1 1 d . U . . .
H12K H 0.9135 0.1200 0.4988 0.076 Uiso 1 1 calc R U . . .
H12L H 0.8910 0.2267 0.5644 0.076 Uiso 1 1 calc R U . . .
Br7 Br 0.52713(9) 0.65372(7) 0.42038(8) 0.0523(3) Uani 1 1 d . U . . .
Br8 Br 0.39952(7) 0.68113(8) 0.22957(8) 0.0444(3) Uani 1 1 d . U . . .
C127 C 0.4455(8) 0.5524(7) 0.2964(8) 0.045(2) Uani 1 1 d . U . . .
H12M H 0.4621 0.4882 0.2794 0.055 Uiso 1 1 calc R U . . .
H12N H 0.3855 0.5515 0.3071 0.055 Uiso 1 1 calc R U . . .
C128 C 0.4451(7) 0.5671(7) 0.2153(8) 0.039(2) Uani 1 1 d . U . . .
H12O H 0.4097 0.5097 0.1550 0.047 Uiso 1 1 calc R U . . .
H12P H 0.5058 0.5718 0.2072 0.047 Uiso 1 1 calc R U . . .
Br9 Br 0.93868(8) 0.87584(13) 0.47242(10) 0.0637(4) Uani 1 1 d . U . . .
Br10 Br 0.64760(6) 0.79100(8) 0.31618(7) 0.0382(2) Uani 1 1 d . U . . .
C129 C 0.8120(7) 0.8316(7) 0.4422(7) 0.036(2) Uani 1 1 d . U . . .
H12Q H 0.8005 0.7644 0.4286 0.043 Uiso 1 1 calc R U . . .
H12R H 0.7866 0.8742 0.4976 0.043 Uiso 1 1 calc R U . . .
C130 C 0.7726(7) 0.8370(10) 0.3509(9) 0.049(3) Uani 1 1 d . U . . .
H13G H 0.7995 0.7958 0.2964 0.059 Uiso 1 1 calc R U . . .
H13H H 0.7834 0.9046 0.3653 0.059 Uiso 1 1 calc R U . . .
O1 O -0.0831(3) 0.6586(5) 0.7209(4) 0.0252(12) Uani 1 1 d . U . . .
O2 O -0.0074(4) 0.8699(5) 1.2292(4) 0.0345(15) Uani 1 1 d . U . . .
O3 O 0.2799(3) 0.8476(4) 1.2481(4) 0.0206(11) Uani 1 1 d . U . . .
O4 O 0.2052(4) 0.6275(5) 0.7392(4) 0.0267(12) Uani 1 1 d . U . . .
O5 O 0.0578(3) 1.0827(4) 1.3840(4) 0.0220(12) Uani 1 1 d . U . . .
O6 O -0.0158(4) 1.3589(4) 1.1571(5) 0.0246(12) Uani 1 1 d . U . . .
O7 O 0.2743(4) 1.3943(5) 1.1626(5) 0.0281(13) Uani 1 1 d . U . . .
O8 O 0.3340(4) 1.0726(4) 1.3342(4) 0.0254(12) Uani 1 1 d . U . . .
O9 O -0.0299(4) 1.2783(4) 0.9272(4) 0.0288(13) Uani 1 1 d . U . . .
O10 O -0.1251(4) 0.7734(4) 0.6111(4) 0.0238(12) Uani 1 1 d . U . . .
O11 O 0.1649(3) 0.7609(4) 0.6370(4) 0.0189(11) Uani 1 1 d . U . . .
O12 O 0.2590(5) 1.2674(5) 0.9363(8) 0.071(3) Uani 1 1 d . U . . .
N1 N 0.0626(4) 0.6514(4) 0.7283(4) 0.0124(11) Uani 1 1 d . U . . .
N2 N 0.1384(4) 0.8639(4) 1.2409(5) 0.0189(12) Uani 1 1 d . U . . .
N3 N 0.1960(4) 1.0728(4) 1.3572(4) 0.0135(11) Uani 1 1 d . U . . .
N4 N 0.1266(4) 1.3679(4) 1.1484(4) 0.0145(12) Uani 1 1 d . U . . .
N5 N 0.1150(4) 1.2750(4) 0.9388(4) 0.0134(11) Uani 1 1 d . U . . .
N6 N 0.0202(4) 0.7643(4) 0.6351(4) 0.0153(12) Uani 1 1 d . U . . .
C1 C -0.0095(5) 0.6758(5) 0.7718(5) 0.0164(14) Uani 1 1 d . U . . .
C2 C 0.0060(5) 0.7190(5) 0.8794(5) 0.0133(13) Uani 1 1 d . U . . .
C3 C -0.0607(5) 0.7405(7) 0.9226(6) 0.0253(17) Uani 1 1 d . U . . .
H3 H -0.1183 0.7275 0.8844 0.030 Uiso 1 1 calc R U . . .
C4 C -0.0468(5) 0.7821(6) 1.0242(6) 0.0237(16) Uani 1 1 d . U . . .
H4 H -0.0948 0.7978 1.0544 0.028 Uiso 1 1 calc R U . . .
C5 C 0.0365(5) 0.8002(6) 1.0802(6) 0.0186(15) Uani 1 1 d . U . . .
C6 C 0.0507(5) 0.8496(6) 1.1886(6) 0.0213(15) Uani 1 1 d . U . . .
C7 C 0.2087(5) 0.8375(5) 1.2016(5) 0.0150(13) Uani 1 1 d . U . . .
C8 C 0.1913(5) 0.7881(5) 1.0913(5) 0.0143(13) Uani 1 1 d . U . . .
C9 C 0.2578(5) 0.7541(5) 1.0448(6) 0.0179(14) Uani 1 1 d . U . . .
H9 H 0.3143 0.7611 1.0823 0.022 Uiso 1 1 calc R U . . .
C10 C 0.2437(5) 0.7090(5) 0.9424(6) 0.0172(14) Uani 1 1 d . U . . .
H10 H 0.2894 0.6829 0.9109 0.021 Uiso 1 1 calc R U . . .
C11 C 0.1629(5) 0.7032(5) 0.8883(6) 0.0159(13) Uani 1 1 d . U . . .
C12 C 0.1468(5) 0.6585(6) 0.7807(6) 0.0214(15) Uani 1 1 d . U . . .
C13 C 0.0931(5) 0.7349(5) 0.9346(6) 0.0170(14) Uani 1 1 d . U . . .
C14 C 0.1077(5) 0.7779(5) 1.0367(6) 0.0172(14) Uani 1 1 d . U . . .
C15 C 0.1522(5) 0.9182(5) 1.3510(5) 0.0155(14) Uani 1 1 d . U . . .
H15 H 0.0942 0.9351 1.3657 0.019 Uiso 1 1 calc R U . . .
C16 C 0.1797(5) 0.8548(6) 1.3939(6) 0.0227(16) Uani 1 1 d . U . . .
H16A H 0.2377 0.8376 1.3824 0.027 Uiso 1 1 calc R U . . .
H16B H 0.1371 0.7940 1.3606 0.027 Uiso 1 1 calc R U . . .
C17 C 0.1842(6) 0.9083(6) 1.5045(6) 0.0238(16) Uani 1 1 d . U . . .
H17A H 0.2061 0.8683 1.5319 0.029 Uiso 1 1 calc R U . . .
H17B H 0.1251 0.9197 1.5161 0.029 Uiso 1 1 calc R U . . .
C18 C 0.2464(5) 1.0061(6) 1.5548(5) 0.0216(16) Uani 1 1 d . U . . .
H18A H 0.2474 1.0419 1.6254 0.026 Uiso 1 1 calc R U . . .
H18B H 0.3064 0.9936 1.5480 0.026 Uiso 1 1 calc R U . . .
C19 C 0.2188(5) 1.0681(5) 1.5119(5) 0.0189(15) Uani 1 1 d . U . . .
H19A H 0.2613 1.1289 1.5443 0.023 Uiso 1 1 calc R U . . .
H19B H 0.1606 1.0851 1.5228 0.023 Uiso 1 1 calc R U . . .
C20 C 0.2149(5) 1.0119(5) 1.4015(5) 0.0169(14) Uani 1 1 d . U . . .
H20 H 0.2744 0.9948 1.3939 0.020 Uiso 1 1 calc R U . . .
C21 C 0.1139(4) 1.1036(5) 1.3509(5) 0.0163(14) Uani 1 1 d . U . . .
C22 C 0.1007(4) 1.1634(5) 1.3046(5) 0.0148(14) Uani 1 1 d . U . . .
C23 C 0.0203(5) 1.1929(6) 1.2928(6) 0.0201(15) Uani 1 1 d . U . . .
H23 H -0.0253 1.1757 1.3156 0.024 Uiso 1 1 calc R U . . .
C24 C 0.0058(4) 1.2477(5) 1.2478(5) 0.0136(13) Uani 1 1 d . U . . .
H24 H -0.0508 1.2635 1.2359 0.016 Uiso 1 1 calc R U . . .
C25 C 0.0725(5) 1.2785(5) 1.2211(5) 0.0163(14) Uani 1 1 d . U . . .
C26 C 0.0583(5) 1.3372(6) 1.1734(6) 0.0192(15) Uani 1 1 d . U . . .
C27 C 0.2144(5) 1.3554(6) 1.1737(6) 0.0190(15) Uani 1 1 d . U . . .
C28 C 0.2282(5) 1.2916(6) 1.2158(6) 0.0199(15) Uani 1 1 d . U . . .
C29 C 0.3090(5) 1.2698(7) 1.2356(6) 0.0269(18) Uani 1 1 d . U . . .
H29 H 0.3574 1.2964 1.2234 0.032 Uiso 1 1 calc R U . . .
C30 C 0.3215(5) 1.2087(7) 1.2737(6) 0.0245(17) Uani 1 1 d . U . . .
H30 H 0.3780 1.1926 1.2846 0.029 Uiso 1 1 calc R U . . .
C31 C 0.2540(5) 1.1712(6) 1.2957(5) 0.0155(14) Uani 1 1 d . U . . .
C32 C 0.2665(5) 1.1019(6) 1.3299(5) 0.0162(14) Uani 1 1 d . U . . .
C33 C 0.1678(4) 1.1961(5) 1.2785(5) 0.0111(12) Uani 1 1 d . U . . .
C34 C 0.1591(4) 1.2542(5) 1.2380(5) 0.0114(13) Uani 1 1 d . U . . .
C35 C 0.1102(5) 1.4239(5) 1.0983(5) 0.0154(14) Uani 1 1 d . U . . .
H35 H 0.0452 1.4187 1.0797 0.018 Uiso 1 1 calc R U . . .
C36 C 0.1463(5) 1.5315(5) 1.1626(5) 0.0187(15) Uani 1 1 d . U . . .
H36A H 0.2111 1.5409 1.1798 0.022 Uiso 1 1 calc R U . . .
H36B H 0.1257 1.5584 1.2238 0.022 Uiso 1 1 calc R U . . .
C37 C 0.1159(6) 1.5858(6) 1.1083(6) 0.0253(17) Uani 1 1 d . U . . .
H37A H 0.0515 1.5818 1.0967 0.030 Uiso 1 1 calc R U . . .
H37B H 0.1425 1.6551 1.1492 0.030 Uiso 1 1 calc R U . . .
C38 C 0.1424(6) 1.5415(5) 1.0122(6) 0.0278(18) Uani 1 1 d . U . . .
H38A H 0.2071 1.5519 1.0247 0.033 Uiso 1 1 calc R U . . .
H38B H 0.1201 1.5748 0.9770 0.033 Uiso 1 1 calc R U . . .
C39 C 0.1072(6) 1.4320(5) 0.9471(6) 0.0235(17) Uani 1 1 d . U . . .
H39A H 0.0425 1.4209 0.9312 0.028 Uiso 1 1 calc R U . . .
H39B H 0.1268 1.4054 0.8853 0.028 Uiso 1 1 calc R U . . .
C40 C 0.1418(5) 1.3809(5) 1.0019(5) 0.0168(14) Uani 1 1 d . U . . .
H40 H 0.2072 1.3953 1.0191 0.020 Uiso 1 1 calc R U . . .
C41 C 0.0279(5) 1.2303(5) 0.9038(6) 0.0195(15) Uani 1 1 d . U . . .
C42 C 0.0089(5) 1.1244(5) 0.8373(5) 0.0151(14) Uani 1 1 d . U . . .
C43 C -0.0805(5) 1.0766(5) 0.7960(6) 0.0160(14) Uani 1 1 d . U . . .
H43 H -0.1274 1.1123 0.8102 0.019 Uiso 1 1 calc R U . . .
C44 C -0.0961(5) 0.9775(5) 0.7355(6) 0.0180(14) Uani 1 1 d . U . . .
H44 H -0.1550 0.9455 0.7063 0.022 Uiso 1 1 calc R U . . .
C45 C -0.0303(5) 0.9228(5) 0.7153(6) 0.0180(15) Uani 1 1 d . U . . .
C46 C -0.0504(5) 0.8177(5) 0.6497(6) 0.0175(14) Uani 1 1 d . U . . .
C47 C 0.1095(5) 0.8089(5) 0.6612(5) 0.0164(14) Uani 1 1 d . U . . .
C48 C 0.1263(5) 0.9164(6) 0.7237(5) 0.0150(13) Uani 1 1 d . U . . .
C49 C 0.2115(5) 0.9626(5) 0.7526(5) 0.0198(15) Uani 1 1 d . U . . .
H49 H 0.2568 0.9260 0.7315 0.024 Uiso 1 1 calc R U . . .
C50 C 0.2313(5) 1.0644(6) 0.8137(6) 0.0267(18) Uani 1 1 d . U . . .
H50 H 0.2899 1.0964 0.8332 0.032 Uiso 1 1 calc R U . . .
C51 C 0.1651(5) 1.1180(5) 0.8455(5) 0.0184(15) Uani 1 1 d . U . . .
C52 C 0.1852(5) 1.2241(6) 0.9080(6) 0.0240(17) Uani 1 1 d . U . . .
C53 C 0.0764(5) 1.0696(5) 0.8135(5) 0.0128(13) Uani 1 1 d . U . . .
C54 C 0.0579(5) 0.9690(5) 0.7489(5) 0.0132(13) Uani 1 1 d . U . . .
C55 C -0.0022(5) 0.6583(5) 0.5771(5) 0.0171(14) Uani 1 1 d . U . . .
H55 H -0.0652 0.6420 0.5743 0.021 Uiso 1 1 calc R U . . .
C56 C 0.0067(6) 0.6115(6) 0.4696(6) 0.0242(17) Uani 1 1 d . U . . .
H56A H -0.0215 0.6472 0.4398 0.029 Uiso 1 1 calc R U . . .
H56B H 0.0694 0.6165 0.4685 0.029 Uiso 1 1 calc R U . . .
C57 C -0.0345(6) 0.5088(6) 0.4123(6) 0.0254(17) Uani 1 1 d . U . . .
H57A H -0.0264 0.4799 0.3449 0.031 Uiso 1 1 calc R U . . .
H57B H -0.0981 0.5042 0.4091 0.031 Uiso 1 1 calc R U . . .
C58 C 0.0069(6) 0.4504(6) 0.4602(6) 0.0278(18) Uani 1 1 d . U . . .
H58A H -0.0272 0.3843 0.4260 0.033 Uiso 1 1 calc R U . . .
H58B H 0.0676 0.4444 0.4518 0.033 Uiso 1 1 calc R U . . .
C59 C 0.0079(6) 0.5004(5) 0.5693(6) 0.0224(16) Uani 1 1 d . U . . .
H59A H -0.0528 0.4962 0.5774 0.027 Uiso 1 1 calc R U . . .
H59B H 0.0409 0.4665 0.5984 0.027 Uiso 1 1 calc R U . . .
C60 C 0.0498(5) 0.6055(5) 0.6221(5) 0.0187(15) Uani 1 1 d . U . . .
H60 H 0.1094 0.6065 0.6086 0.022 Uiso 1 1 calc R U . . .
O13 O 0.7715(4) 0.7324(5) 1.0740(6) 0.048(2) Uani 1 1 d . U . . .
O14 O 0.8157(3) 1.2355(4) 1.3890(4) 0.0185(11) Uani 1 1 d . U . . .
O15 O 0.5185(4) 1.2073(4) 1.3503(5) 0.0325(15) Uani 1 1 d . U . . .
O16 O 0.4745(4) 0.7063(4) 1.0277(4) 0.0286(13) Uani 1 1 d . U . . .
O17 O 0.8214(4) 1.3214(5) 1.2563(4) 0.0277(13) Uani 1 1 d . U . . .
O18 O 0.6916(4) 1.1159(5) 0.7500(4) 0.0308(14) Uani 1 1 d . U . . .
O19 O 0.4088(3) 1.1525(4) 0.7739(4) 0.0202(11) Uani 1 1 d . U . . .
O20 O 0.5404(4) 1.3590(4) 1.2815(4) 0.0247(12) Uani 1 1 d . U . . .
O21 O 0.6866(3) 0.8974(4) 0.6160(4) 0.0199(11) Uani 1 1 d . U . . .
O22 O 0.6986(4) 0.6182(4) 0.8388(5) 0.0264(13) Uani 1 1 d . U . . .
O23 O 0.4035(4) 0.5951(5) 0.8008(6) 0.0374(16) Uani 1 1 d . U . . .
O24 O 0.4005(3) 0.9153(4) 0.6245(4) 0.0214(11) Uani 1 1 d . U . . .
N7 N 0.6233(4) 0.7186(4) 1.0458(5) 0.0170(12) Uani 1 1 d . U . . .
N8 N 0.6661(4) 1.2225(5) 1.3627(5) 0.0186(13) Uani 1 1 d . U . . .
N9 N 0.6812(4) 1.3377(4) 1.2709(5) 0.0152(11) Uani 1 1 d . U . . .
N10 N 0.5485(4) 1.1223(5) 0.7565(5) 0.0164(12) Uani 1 1 d . U . . .
N11 N 0.5458(4) 0.9148(4) 0.6267(4) 0.0131(11) Uani 1 1 d . U . . .
N12 N 0.5537(4) 0.6150(4) 0.8323(4) 0.0139(12) Uani 1 1 d . U . . .
C01V C 0.5934(5) 1.3333(5) 1.2327(5) 0.0164(14) Uani 1 1 d . U . . .
C61 C 0.7086(5) 0.7708(6) 1.0893(6) 0.0229(16) Uani 1 1 d . U . . .
C62 C 0.7158(5) 0.8766(6) 1.1541(6) 0.0211(15) Uani 1 1 d . U . . .
C63 C 0.7978(5) 0.9355(6) 1.2036(6) 0.0252(17) Uani 1 1 d . U . . .
H63 H 0.8488 0.9064 1.1924 0.030 Uiso 1 1 calc R U . . .
C64 C 0.8076(5) 1.0329(6) 1.2672(6) 0.0205(16) Uani 1 1 d . U . . .
H64 H 0.8645 1.0701 1.2996 0.025 Uiso 1 1 calc R U . . .
C65 C 0.7336(5) 1.0777(6) 1.2845(5) 0.0165(14) Uani 1 1 d . U . . .
C66 C 0.7441(5) 1.1842(5) 1.3497(6) 0.0206(15) Uani 1 1 d . U . . .
C67 C 0.5829(5) 1.1677(6) 1.3244(6) 0.0199(15) Uani 1 1 d . U . . .
C68 C 0.5734(5) 1.0651(6) 1.2585(6) 0.0194(15) Uani 1 1 d . U . . .
C69 C 0.4930(4) 1.0048(5) 1.2178(5) 0.0139(13) Uani 1 1 d . U . . .
H69 H 0.4421 1.0323 1.2338 0.017 Uiso 1 1 calc R U . . .
C70 C 0.4845(5) 0.9070(6) 1.1555(6) 0.0177(14) Uani 1 1 d . U . . .
H70 H 0.4283 0.8678 1.1290 0.021 Uiso 1 1 calc R U . . .
C71 C 0.5572(4) 0.8657(5) 1.1315(5) 0.0116(13) Uani 1 1 d . U . . .
C72 C 0.5473(5) 0.7557(5) 1.0632(6) 0.0196(15) Uani 1 1 d . U . . .
C73 C 0.6415(5) 0.9217(5) 1.1750(5) 0.0159(14) Uani 1 1 d . U . . .
C74 C 0.6493(5) 1.0199(5) 1.2349(5) 0.0154(14) Uani 1 1 d . U . . .
C75 C 0.6706(5) 1.3305(5) 1.4212(5) 0.0176(14) Uani 1 1 d . U . . .
H75 H 0.6089 1.3432 1.4188 0.021 Uiso 1 1 calc R U . . .
C76 C 0.7142(5) 1.3701(6) 1.5276(6) 0.0236(16) Uani 1 1 d . U . . .
H76A H 0.7765 1.3616 1.5345 0.028 Uiso 1 1 calc R U . . .
H76B H 0.6847 1.3355 1.5537 0.028 Uiso 1 1 calc R U . . .
C77 C 0.7065(6) 1.4850(6) 1.5867(6) 0.0298(18) Uani 1 1 d . U . . .
H77A H 0.6441 1.4927 1.5832 0.036 Uiso 1 1 calc R U . . .
H77B H 0.7367 1.5144 1.6563 0.036 Uiso 1 1 calc R U . . .
C78 C 0.7471(6) 1.5356(6) 1.5428(6) 0.0271(17) Uani 1 1 d . U . . .
H78A H 0.8102 1.5305 1.5497 0.032 Uiso 1 1 calc R U . . .
H78B H 0.7421 1.6052 1.5791 0.032 Uiso 1 1 calc R U . . .
C79 C 0.7033(6) 1.4923(6) 1.4336(6) 0.0298(19) Uani 1 1 d . U . . .
H79A H 0.7319 1.5270 1.4069 0.036 Uiso 1 1 calc R U . . .
H79B H 0.6406 1.4989 1.4256 0.036 Uiso 1 1 calc R U . . .
C80 C 0.7133(5) 1.3838(5) 1.3790(5) 0.0172(14) Uani 1 1 d . U . . .
H80 H 0.7773 1.3810 1.3920 0.021 Uiso 1 1 calc R U . . .
C81 C 0.7462(4) 1.3111(5) 1.2185(5) 0.0135(13) Uani 1 1 d . U . . .
C82 C 0.7167(5) 1.2665(6) 1.1098(6) 0.0237(16) Uani 1 1 d . U . . .
C83 C 0.7795(5) 1.2424(6) 1.0550(6) 0.0236(17) Uani 1 1 d . U . . .
H83 H 0.8396 1.2522 1.0851 0.028 Uiso 1 1 calc R U . . .
C84 C 0.7510(5) 1.2021(6) 0.9515(6) 0.0226(17) Uani 1 1 d . U . . .
H84 H 0.7937 1.1874 0.9137 0.027 Uiso 1 1 calc R U . . .
C85 C 0.6658(5) 1.1843(5) 0.9056(5) 0.0167(14) Uani 1 1 d . U . . .
C86 C 0.6383(5) 1.1401(5) 0.7987(5) 0.0149(13) Uani 1 1 d . U . . .
C87 C 0.4849(5) 1.1613(5) 0.8140(5) 0.0141(13) Uani 1 1 d . U . . .
C88 C 0.5136(5) 1.2069(5) 0.9220(5) 0.0150(13) Uani 1 1 d . U . . .
C89 C 0.4551(5) 1.2451(6) 0.9778(6) 0.0217(15) Uani 1 1 d . U . . .
H89 H 0.3970 1.2445 0.9483 0.026 Uiso 1 1 calc R U . . .
C90 C 0.4814(5) 1.2861(6) 1.0809(6) 0.0232(16) Uani 1 1 d . U . . .
H90 H 0.4400 1.3110 1.1197 0.028 Uiso 1 1 calc R U . . .
C91 C 0.5647(5) 1.2901(5) 1.1242(5) 0.0165(14) Uani 1 1 d . U . . .
C92 C 0.6291(5) 1.2576(5) 1.0667(5) 0.0129(13) Uani 1 1 d . U . . .
C93 C 0.6026(5) 1.2163(5) 0.9637(5) 0.0146(13) Uani 1 1 d . U . . .
C94 C 0.5152(5) 1.0772(5) 0.6500(5) 0.0155(14) Uani 1 1 d . U . . .
H94 H 0.4500 1.0625 0.6360 0.019 Uiso 1 1 calc R U . . .
C95 C 0.5371(5) 1.1484(5) 0.6153(5) 0.0157(14) Uani 1 1 d . U . . .
H95A H 0.5177 1.2110 0.6550 0.019 Uiso 1 1 calc R U . . .
H95B H 0.6010 1.1607 0.6222 0.019 Uiso 1 1 calc R U . . .
C96 C 0.4894(6) 1.1019(5) 0.5090(6) 0.0225(16) Uani 1 1 d . U . . .
H96A H 0.5057 1.1440 0.4839 0.027 Uiso 1 1 calc R U . . .
H96B H 0.4256 1.0976 0.5047 0.027 Uiso 1 1 calc R U . . .
C97 C 0.5098(5) 0.9995(6) 0.4436(5) 0.0197(15) Uani 1 1 d . U . . .
H97A H 0.4720 0.9709 0.3771 0.024 Uiso 1 1 calc R U . . .
H97B H 0.5714 1.0049 0.4386 0.024 Uiso 1 1 calc R U . . .
C98 C 0.4957(5) 0.9342(5) 0.4814(5) 0.0154(14) Uani 1 1 d . U . . .
H98A H 0.5151 0.8719 0.4410 0.019 Uiso 1 1 calc R U . . .
H98B H 0.4325 0.9208 0.4775 0.019 Uiso 1 1 calc R U . . .
C99 C 0.5474(5) 0.9814(5) 0.5884(5) 0.0167(14) Uani 1 1 d . U . . .
H99 H 0.6099 0.9985 0.5898 0.020 Uiso 1 1 calc R U . . .
C100 C 0.6255(4) 0.8784(5) 0.6402(5) 0.0112(13) Uani 1 1 d . U . . .
C101 C 0.6245(4) 0.8176(5) 0.6845(5) 0.0108(12) Uani 1 1 d . U . . .
C102 C 0.7014(5) 0.7861(5) 0.7061(5) 0.0137(14) Uani 1 1 d . U . . .
H102 H 0.7530 0.8040 0.6918 0.016 Uiso 1 1 calc R U . . .
C103 C 0.7041(5) 0.7274(5) 0.7493(6) 0.0192(15) Uani 1 1 d . U . . .
H103 H 0.7568 0.7058 0.7636 0.023 Uiso 1 1 calc R U . . .
C104 C 0.6301(5) 0.7028(5) 0.7697(5) 0.0149(13) Uani 1 1 d . U . . .
C105 C 0.6325(5) 0.6421(5) 0.8163(5) 0.0150(14) Uani 1 1 d . U . . .
C106 C 0.4715(5) 0.6309(5) 0.7968(6) 0.0167(14) Uani 1 1 d . U . . .
C107 C 0.4697(5) 0.6955(5) 0.7555(5) 0.0134(13) Uani 1 1 d . U . . .
C108 C 0.3916(5) 0.7168(5) 0.7247(6) 0.0168(14) Uani 1 1 d . U . . .
H108 H 0.3382 0.6902 0.7287 0.020 Uiso 1 1 calc R U . . .
C109 C 0.3920(5) 0.7800(5) 0.6864(5) 0.0169(14) Uani 1 1 d . U . . .
H109 H 0.3384 0.7970 0.6667 0.020 Uiso 1 1 calc R U . . .
C110 C 0.4697(5) 0.8174(5) 0.6772(5) 0.0158(14) Uani 1 1 d . U . . .
C111 C 0.4658(5) 0.8849(5) 0.6395(5) 0.0169(14) Uani 1 1 d . U . . .
C112 C 0.5475(5) 0.7891(5) 0.7023(6) 0.0174(14) Uani 1 1 d . U . . .
C113 C 0.5508(5) 0.7294(5) 0.7434(5) 0.0135(13) Uani 1 1 d . U . . .
C114 C 0.5529(5) 0.5612(5) 0.8854(5) 0.0169(14) Uani 1 1 d . U . . .
H114 H 0.4929 0.5573 0.8970 0.020 Uiso 1 1 calc R U . . .
C115 C 0.5687(6) 0.4573(6) 0.8238(6) 0.0277(18) Uani 1 1 d . U . . .
H11A H 0.6295 0.4578 0.8152 0.033 Uiso 1 1 calc R U . . .
H11B H 0.5283 0.4257 0.7585 0.033 Uiso 1 1 calc R U . . .
C116 C 0.5536(6) 0.4001(6) 0.8751(6) 0.0271(18) Uani 1 1 d . U . . .
H11C H 0.5689 0.3346 0.8382 0.032 Uiso 1 1 calc R U . . .
H11D H 0.4909 0.3926 0.8760 0.032 Uiso 1 1 calc R U . . .
C117 C 0.6106(6) 0.4540(6) 0.9820(6) 0.0275(18) Uani 1 1 d . U . . .
H11E H 0.5954 0.4204 1.0160 0.033 Uiso 1 1 calc R U . . .
H11F H 0.6732 0.4527 0.9808 0.033 Uiso 1 1 calc R U . . .
C118 C 0.5954(7) 0.5586(6) 1.0371(6) 0.0299(19) Uani 1 1 d . U . . .
H11G H 0.5336 0.5601 1.0419 0.036 Uiso 1 1 calc R U . . .
H11H H 0.6330 0.5923 1.1041 0.036 Uiso 1 1 calc R U . . .
C119 C 0.6167(5) 0.6101(5) 0.9841(5) 0.0195(15) Uani 1 1 d . U . . .
H119 H 0.6760 0.5973 0.9714 0.023 Uiso 1 1 calc R U . . .

loop_
_atom_site_aniso_label
_atom_site_aniso_U_11
_atom_site_aniso_U_22
_atom_site_aniso_U_33
_atom_site_aniso_U_23
_atom_site_aniso_U_13
_atom_site_aniso_U_12
Br1 0.0421(6) 0.0661(8) 0.0717(8) 0.0392(7) 0.0216(6) 0.0110(6)
Br2 0.0399(6) 0.0661(8) 0.0922(10) 0.0513(8) 0.0244(6) 0.0125(6)
C121 0.049(6) 0.057(6) 0.067(7) 0.035(5) 0.013(5) 0.005(5)
C122 0.058(7) 0.068(7) 0.063(7) 0.038(6) 0.021(5) 0.006(5)
Br2A 0.076(2) 0.061(2) 0.075(2) 0.0259(17) 0.0275(18) -0.0009(16)
Br11 0.0512(7) 0.0551(7) 0.0568(7) 0.0397(6) 0.0134(5) 0.0135(5)
Br12 0.0573(13) 0.0466(12) 0.0552(13) 0.0374(10) 0.0284(10) 0.0264(9)
C32A 0.044(9) 0.059(7) 0.036(10) 0.033(7) 0.014(7) 0.011(6)
C131 0.052(6) 0.055(6) 0.090(8) 0.050(6) 0.040(6) 0.028(5)
C132 0.074(13) 0.037(6) 0.051(10) 0.029(6) 0.014(9) 0.013(7)
Br3 0.0340(6) 0.0640(8) 0.0704(8) 0.0356(7) 0.0124(5) 0.0043(5)
Br4 0.0365(6) 0.0656(8) 0.0703(8) 0.0361(7) 0.0161(5) 0.0073(5)
C123 0.077(7) 0.049(7) 0.063(6) 0.031(6) 0.013(5) 0.019(5)
C124 0.055(7) 0.170(19) 0.070(7) 0.065(9) 0.020(5) 0.000(7)
Br5 0.0362(6) 0.0590(7) 0.0322(5) 0.0156(5) 0.0101(4) 0.0089(5)
Br6 0.0407(6) 0.0765(8) 0.0443(6) 0.0347(6) 0.0069(5) -0.0039(6)
C125 0.040(5) 0.039(5) 0.048(5) 0.026(4) 0.015(4) 0.010(4)
C126 0.044(6) 0.093(10) 0.072(7) 0.059(7) 0.005(5) -0.006(6)
Br7 0.0810(9) 0.0245(5) 0.0386(6) 0.0132(4) -0.0068(5) 0.0089(5)
Br8 0.0494(6) 0.0392(6) 0.0528(6) 0.0338(5) -0.0004(5) 0.0023(5)
C127 0.065(7) 0.029(5) 0.040(5) 0.017(4) 0.008(4) 0.015(5)
C128 0.045(6) 0.022(4) 0.044(5) 0.014(4) 0.004(4) 0.014(4)
Br9 0.0287(6) 0.1224(12) 0.0664(8) 0.0719(9) 0.0019(5) -0.0016(6)
Br10 0.0311(5) 0.0486(6) 0.0310(5) 0.0175(4) 0.0079(4) 0.0042(4)
C129 0.044(5) 0.032(5) 0.036(5) 0.020(4) 0.013(4) 0.010(4)
C130 0.038(5) 0.077(8) 0.055(6) 0.048(6) 0.014(4) 0.011(5)
O1 0.013(2) 0.044(3) 0.025(3) 0.022(3) 0.007(2) 0.004(2)
O2 0.018(3) 0.053(4) 0.014(3) 0.006(3) -0.004(2) 0.006(3)
O3 0.018(2) 0.013(2) 0.018(2) 0.001(2) -0.0016(19) 0.0003(19)
O4 0.021(3) 0.039(3) 0.029(3) 0.021(3) 0.012(2) 0.009(2)
O5 0.008(2) 0.039(3) 0.040(3) 0.032(3) 0.014(2) 0.016(2)
O6 0.017(3) 0.035(3) 0.044(3) 0.034(3) 0.010(2) 0.011(2)
O7 0.017(3) 0.045(3) 0.053(4) 0.047(3) 0.008(2) 0.010(2)
O8 0.024(3) 0.034(3) 0.040(3) 0.031(3) 0.015(2) 0.018(2)
O9 0.018(3) 0.013(3) 0.036(3) 0.000(2) 0.002(2) 0.003(2)
O10 0.023(3) 0.010(2) 0.032(3) 0.007(2) 0.005(2) 0.0008(19)
O11 0.016(2) 0.016(2) 0.031(3) 0.013(2) 0.013(2) 0.008(2)
O12 0.019(3) 0.023(4) 0.109(7) -0.014(4) 0.023(3) -0.001(3)
N1 0.015(2) 0.008(2) 0.017(2) 0.0077(19) 0.0075(19) -0.0027(19)
N2 0.018(3) 0.012(3) 0.024(3) 0.009(2) 0.001(2) -0.001(2)
N3 0.015(3) 0.017(3) 0.006(2) 0.003(2) 0.004(2) 0.004(2)
N4 0.021(3) 0.009(3) 0.011(3) 0.004(2) 0.000(2) 0.004(2)
N5 0.012(3) 0.008(2) 0.020(3) 0.007(2) 0.003(2) 0.002(2)
N6 0.017(3) 0.007(3) 0.020(3) 0.006(2) 0.005(2) 0.001(2)
C1 0.012(3) 0.017(3) 0.022(3) 0.011(3) 0.003(2) 0.002(2)
C2 0.013(3) 0.003(3) 0.022(3) 0.007(2) 0.001(2) -0.003(2)
C3 0.014(3) 0.040(5) 0.022(3) 0.015(3) 0.004(3) 0.011(3)
C4 0.010(3) 0.031(4) 0.023(3) 0.010(3) 0.000(3) 0.005(3)
C5 0.012(3) 0.026(4) 0.017(3) 0.012(3) -0.002(2) 0.004(3)
C6 0.015(3) 0.022(4) 0.020(3) 0.008(3) -0.003(2) -0.001(3)
C7 0.012(3) 0.012(3) 0.017(3) 0.006(3) -0.003(2) -0.004(2)
C8 0.013(3) 0.010(3) 0.023(3) 0.011(3) 0.005(2) 0.002(2)
C9 0.013(3) 0.014(3) 0.028(3) 0.010(3) 0.008(3) 0.004(3)
C10 0.016(3) 0.006(3) 0.029(3) 0.008(3) 0.006(3) 0.002(2)
C11 0.018(3) 0.006(3) 0.026(3) 0.010(3) 0.007(2) 0.003(2)
C12 0.017(3) 0.022(4) 0.028(3) 0.015(3) 0.007(2) 0.000(3)
C13 0.014(3) 0.012(3) 0.021(3) 0.005(3) 0.003(2) 0.003(2)
C14 0.018(3) 0.008(3) 0.026(3) 0.009(3) 0.004(2) 0.004(2)
C15 0.009(3) 0.015(3) 0.018(3) 0.006(3) 0.000(2) 0.004(2)
C16 0.021(4) 0.022(4) 0.028(4) 0.016(3) 0.000(3) 0.000(3)
C17 0.025(4) 0.018(4) 0.027(4) 0.012(3) 0.002(3) -0.004(3)
C18 0.023(4) 0.028(4) 0.014(3) 0.011(3) 0.006(3) 0.006(3)
C19 0.028(4) 0.012(3) 0.015(3) 0.005(3) 0.007(3) 0.004(3)
C20 0.015(3) 0.022(3) 0.017(3) 0.010(3) 0.008(2) 0.006(3)
C21 0.004(3) 0.020(3) 0.022(3) 0.009(3) 0.002(2) 0.000(2)
C22 0.006(3) 0.023(3) 0.019(3) 0.013(3) 0.003(2) 0.001(2)
C23 0.010(3) 0.025(4) 0.027(4) 0.015(3) 0.005(3) 0.001(3)
C24 0.005(3) 0.014(3) 0.017(3) 0.004(2) 0.001(2) 0.007(2)
C25 0.013(3) 0.016(3) 0.020(3) 0.009(3) 0.003(2) 0.006(2)
C26 0.022(3) 0.021(3) 0.019(3) 0.013(3) 0.004(3) 0.011(3)
C27 0.012(3) 0.034(4) 0.023(4) 0.024(3) 0.000(2) 0.004(3)
C28 0.014(3) 0.027(4) 0.026(4) 0.021(3) 0.001(3) 0.003(3)
C29 0.012(3) 0.050(5) 0.034(4) 0.031(4) 0.007(3) 0.009(3)
C30 0.013(3) 0.040(4) 0.039(5) 0.031(4) 0.012(3) 0.014(3)
C31 0.013(3) 0.024(3) 0.015(3) 0.014(3) 0.003(2) 0.005(2)
C32 0.016(3) 0.025(4) 0.012(3) 0.012(3) 0.007(2) 0.005(3)
C33 0.010(3) 0.010(3) 0.010(3) 0.003(2) 0.002(2) 0.000(2)
C34 0.008(3) 0.015(3) 0.014(3) 0.011(3) 0.000(2) 0.001(2)
C35 0.018(3) 0.009(3) 0.016(3) 0.007(2) -0.003(3) 0.002(2)
C36 0.031(4) 0.010(3) 0.015(3) 0.007(3) 0.005(3) -0.004(3)
C37 0.035(4) 0.015(3) 0.033(3) 0.018(3) 0.004(3) 0.006(3)
C38 0.046(5) 0.009(3) 0.026(4) 0.011(3) -0.002(3) -0.004(3)
C39 0.034(4) 0.006(3) 0.025(4) 0.008(3) -0.006(3) -0.003(3)
C40 0.027(4) 0.003(3) 0.021(3) 0.006(2) 0.008(3) 0.000(2)
C41 0.021(3) 0.014(3) 0.020(3) 0.005(3) 0.009(3) 0.003(2)
C42 0.012(3) 0.014(3) 0.022(3) 0.010(3) 0.006(2) -0.001(2)
C43 0.009(3) 0.013(3) 0.025(4) 0.010(3) 0.000(3) 0.003(2)
C44 0.013(3) 0.016(3) 0.022(3) 0.009(3) 0.003(3) -0.004(2)
C45 0.023(3) 0.005(3) 0.023(3) 0.005(3) 0.005(3) 0.001(2)
C46 0.017(3) 0.013(3) 0.024(3) 0.011(3) 0.006(3) 0.002(2)
C47 0.017(3) 0.012(3) 0.012(3) 0.001(2) 0.000(2) -0.002(2)
C48 0.017(3) 0.026(3) 0.007(3) 0.012(2) 0.002(2) 0.003(2)
C49 0.014(3) 0.014(3) 0.019(3) -0.001(3) 0.004(3) 0.004(2)
C50 0.009(3) 0.023(4) 0.032(4) 0.005(3) -0.002(3) -0.002(3)
C51 0.016(3) 0.015(3) 0.019(3) 0.005(3) 0.003(3) 0.001(2)
C52 0.018(3) 0.016(3) 0.030(4) 0.004(3) 0.010(3) 0.008(3)
C53 0.017(3) 0.017(3) 0.009(3) 0.011(2) 0.000(2) -0.001(2)
C54 0.018(3) 0.010(3) 0.011(3) 0.007(2) 0.000(2) -0.003(2)
C55 0.014(3) 0.013(3) 0.020(3) 0.006(3) 0.001(3) 0.000(2)
C56 0.033(4) 0.015(3) 0.023(3) 0.008(3) 0.008(3) 0.004(3)
C57 0.030(4) 0.019(4) 0.017(3) 0.003(3) 0.001(3) 0.003(3)
C58 0.036(5) 0.017(4) 0.022(4) 0.006(3) 0.002(3) -0.002(3)
C59 0.034(4) 0.008(3) 0.021(3) 0.002(3) 0.010(3) 0.007(3)
C60 0.024(4) 0.013(3) 0.016(3) 0.004(2) 0.006(3) 0.010(3)
O13 0.019(3) 0.018(3) 0.067(5) -0.008(3) 0.008(3) 0.002(2)
O14 0.010(2) 0.011(2) 0.025(3) 0.005(2) -0.0035(19) 0.0011(18)
O15 0.015(3) 0.014(3) 0.051(4) 0.003(3) 0.009(2) 0.003(2)
O16 0.020(3) 0.015(3) 0.038(3) 0.006(2) 0.004(2) -0.007(2)
O17 0.015(3) 0.037(3) 0.018(3) 0.004(2) 0.005(2) 0.005(2)
O18 0.018(3) 0.041(4) 0.018(3) 0.002(2) 0.008(2) 0.005(2)
O19 0.011(2) 0.031(3) 0.020(3) 0.014(2) 0.0029(19) 0.001(2)
O20 0.027(3) 0.029(3) 0.014(2) 0.005(2) 0.011(2) 0.010(2)
O21 0.015(2) 0.030(3) 0.023(3) 0.018(2) 0.008(2) 0.004(2)
O22 0.012(2) 0.032(3) 0.046(3) 0.028(3) 0.007(2) 0.008(2)
O23 0.018(3) 0.055(4) 0.065(4) 0.053(4) 0.001(3) -0.005(3)
O24 0.014(2) 0.024(3) 0.033(3) 0.021(2) -0.001(2) 0.005(2)
N7 0.019(3) 0.010(3) 0.023(3) 0.010(2) 0.004(2) 0.002(2)
N8 0.009(3) 0.022(3) 0.021(3) 0.010(2) -0.003(2) 0.005(2)
N9 0.015(3) 0.006(3) 0.021(3) 0.005(2) 0.005(2) -0.001(2)
N10 0.013(3) 0.018(3) 0.017(3) 0.010(2) 0.000(2) 0.001(2)
N11 0.013(3) 0.014(3) 0.013(3) 0.008(2) 0.002(2) 0.002(2)
N12 0.016(3) 0.013(3) 0.019(3) 0.013(2) 0.002(2) 0.004(2)
C01V 0.020(3) 0.008(3) 0.013(3) 0.000(2) 0.004(2) -0.005(2)
C61 0.021(3) 0.019(3) 0.024(4) 0.005(3) 0.011(3) 0.003(3)
C62 0.020(3) 0.014(3) 0.026(4) 0.007(3) 0.005(3) 0.002(2)
C63 0.021(4) 0.023(4) 0.027(4) 0.007(3) 0.011(3) 0.006(3)
C64 0.007(3) 0.021(3) 0.026(4) 0.006(3) 0.005(3) -0.002(2)
C65 0.007(3) 0.022(3) 0.022(3) 0.012(3) 0.005(2) 0.002(2)
C66 0.020(3) 0.017(3) 0.019(3) 0.006(3) 0.002(3) 0.002(2)
C67 0.016(3) 0.020(3) 0.022(3) 0.011(3) 0.000(3) 0.002(2)
C68 0.011(3) 0.019(3) 0.023(3) 0.006(3) 0.007(3) 0.000(2)
C69 0.005(3) 0.021(3) 0.023(3) 0.016(3) 0.006(2) 0.001(2)
C70 0.011(3) 0.020(3) 0.035(4) 0.022(3) 0.009(3) 0.004(2)
C71 0.013(3) 0.012(3) 0.016(3) 0.013(2) 0.003(2) -0.001(2)
C72 0.019(3) 0.013(3) 0.029(4) 0.012(3) 0.006(3) -0.005(2)
C73 0.013(3) 0.017(3) 0.016(3) 0.007(2) 0.005(2) 0.000(2)
C74 0.017(3) 0.017(3) 0.014(3) 0.008(2) 0.007(2) 0.002(2)
C75 0.015(3) 0.015(3) 0.016(3) 0.004(2) 0.002(3) 0.007(2)
C76 0.020(4) 0.025(4) 0.018(3) 0.004(3) 0.008(3) 0.002(3)
C77 0.022(4) 0.025(4) 0.020(4) 0.000(3) -0.007(3) 0.005(3)
C78 0.027(4) 0.010(3) 0.022(4) -0.005(3) 0.000(3) -0.003(3)
C79 0.030(4) 0.015(4) 0.026(4) 0.000(3) -0.003(3) 0.004(3)
C80 0.014(3) 0.010(3) 0.016(3) -0.001(2) 0.002(2) 0.010(2)
C81 0.008(3) 0.011(3) 0.019(3) 0.006(3) 0.001(2) 0.001(2)
C82 0.020(3) 0.030(4) 0.019(3) 0.011(3) 0.004(2) 0.004(3)
C83 0.015(3) 0.030(4) 0.014(3) 0.003(3) 0.002(3) 0.007(3)
C84 0.009(3) 0.036(4) 0.015(3) 0.006(3) 0.006(2) 0.008(3)
C85 0.013(3) 0.014(3) 0.017(3) 0.004(3) 0.001(2) 0.002(2)
C86 0.013(3) 0.012(3) 0.014(3) 0.003(2) 0.002(2) 0.002(2)
C87 0.017(3) 0.009(3) 0.013(3) 0.005(2) 0.000(2) -0.002(2)
C88 0.015(3) 0.014(3) 0.017(3) 0.010(2) 0.001(2) -0.002(2)
C89 0.019(3) 0.022(4) 0.022(3) 0.011(3) 0.003(3) -0.005(3)
C90 0.017(3) 0.031(4) 0.019(3) 0.012(3) 0.003(3) -0.001(3)
C91 0.015(3) 0.015(3) 0.017(3) 0.006(3) 0.003(2) 0.003(2)
C92 0.016(3) 0.007(3) 0.018(3) 0.007(2) 0.005(2) 0.003(2)
C93 0.015(3) 0.007(3) 0.020(3) 0.006(2) 0.003(2) -0.002(2)
C94 0.017(3) 0.012(3) 0.013(3) 0.005(2) -0.002(2) 0.000(2)
C95 0.020(4) 0.010(3) 0.017(3) 0.007(3) 0.005(3) 0.000(3)
C96 0.033(4) 0.016(3) 0.023(4) 0.015(3) 0.002(3) 0.003(3)
C97 0.027(4) 0.023(4) 0.011(3) 0.009(3) 0.008(3) 0.008(3)
C98 0.019(3) 0.015(3) 0.013(3) 0.007(3) 0.004(3) 0.005(3)
C99 0.017(3) 0.017(3) 0.018(3) 0.011(3) 0.003(3) 0.005(3)
C100 0.013(3) 0.007(3) 0.011(3) 0.002(2) 0.003(2) 0.002(2)
C101 0.010(3) 0.009(3) 0.010(3) 0.001(2) 0.006(2) 0.000(2)
C102 0.017(3) 0.009(3) 0.017(3) 0.006(3) 0.008(3) 0.007(2)
C103 0.026(4) 0.016(3) 0.020(4) 0.010(3) 0.010(3) 0.007(3)
C104 0.022(3) 0.008(3) 0.013(3) 0.003(3) 0.007(2) 0.005(2)
C105 0.024(3) 0.008(3) 0.018(3) 0.009(3) 0.006(3) 0.007(2)
C106 0.016(3) 0.016(3) 0.026(4) 0.015(3) 0.009(3) 0.005(2)
C107 0.016(3) 0.008(3) 0.013(3) 0.002(3) 0.008(2) 0.002(2)
C108 0.016(3) 0.011(3) 0.031(4) 0.017(3) 0.006(3) 0.001(3)
C109 0.016(3) 0.012(3) 0.021(4) 0.010(3) -0.003(3) -0.004(2)
C110 0.016(3) 0.012(3) 0.018(3) 0.007(3) 0.003(2) 0.005(2)
C111 0.014(3) 0.015(3) 0.021(4) 0.008(3) 0.005(2) 0.007(2)
C112 0.013(3) 0.015(3) 0.025(4) 0.011(3) 0.005(2) 0.004(2)
C113 0.014(3) 0.006(3) 0.016(3) 0.001(3) 0.008(2) 0.005(2)
C114 0.016(3) 0.016(3) 0.023(3) 0.015(3) -0.002(3) 0.002(3)
C115 0.043(5) 0.016(3) 0.028(4) 0.016(3) 0.003(3) 0.006(3)
C116 0.050(5) 0.011(3) 0.022(4) 0.009(3) 0.006(3) 0.008(3)
C117 0.040(5) 0.022(4) 0.024(4) 0.016(3) 0.000(3) -0.002(3)
C118 0.045(5) 0.024(4) 0.024(4) 0.015(3) 0.010(4) 0.003(3)
C119 0.027(4) 0.013(3) 0.020(3) 0.010(3) 0.002(3) 0.004(3)

loop_
_atom_type_symbol
_atom_type_description
_atom_type_scat_dispersion_real
_atom_type_scat_dispersion_imag
_atom_type_scat_source
C C 0.0181 0.0091 'International Tables Vol C Tables 4.2.6.8 and 6.1.1.4'
H H 0.0000 0.0000 'International Tables Vol C Tables 4.2.6.8 and 6.1.1.4'
Br Br -0.6763 1.2805 'International Tables Vol C Tables 4.2.6.8 and 6.1.1.4'
N N 0.0311 0.0180 'International Tables Vol C Tables 4.2.6.8 and 6.1.1.4'
O O 0.0492 0.0322 'International Tables Vol C Tables 4.2.6.8 and 6.1.1.4'

loop_
_geom_angle_atom_site_label_1
_geom_angle_atom_site_label_2
_geom_angle_atom_site_label_3
_geom_angle
Br1 C121 H12A 110.1
Br1 C121 H12B 110.1
H12A C121 H12B 108.4
C122 C121 Br1 108.2(9)
C122 C121 H12A 110.1
C122 C121 H12B 110.1
Br2 C122 H12C 110.4
Br2 C122 H12D 110.4
C121 C122 Br2 106.8(9)
C121 C122 H12C 110.4
C121 C122 H12D 110.4
H12C C122 H12D 108.6
Br2A C32A H32A 100.3
Br2A C32A H32B 100.3
Br2A C32A C131 146.1(19)
H32A C32A H32B 104.3
C131 C32A H32A 100.3
C131 C32A H32B 100.3
Br11 C131 H13C 109.3
Br11 C131 H13D 109.3
Br11 C131 H13A 108.8
Br11 C131 H13B 108.8
C32A C131 Br11 111.5(12)
C32A C131 H13C 109.3
C32A C131 H13D 109.3
H13C C131 H13D 108.0
H13A C131 H13B 107.7
C132 C131 Br11 113.9(10)
C132 C131 H13A 108.8
C132 C131 H13B 108.8
Br12 C132 C131 131.2(17)
Br12 C132 H13E 104.4
Br12 C132 H13F 104.4
C131 C132 H13E 104.4
C131 C132 H13F 104.4
H13E C132 H13F 105.6
Br3 C123 H12E 110.9
Br3 C123 H12F 110.9
H12E C123 H12F 108.9
C124 C123 Br3 104.5(11)
C124 C123 H12E 110.9
C124 C123 H12F 110.9
Br4 C124 H12G 110.9
Br4 C124 H12H 110.9
C123 C124 Br4 104.3(11)
C123 C124 H12G 110.9
C123 C124 H12H 110.9
H12G C124 H12H 108.9
Br5 C125 H12I 110.0
Br5 C125 H12J 110.0
H12I C125 H12J 108.4
C126 C125 Br5 108.3(8)
C126 C125 H12I 110.0
C126 C125 H12J 110.0
Br6 C126 H12K 110.6
Br6 C126 H12L 110.6
C125 C126 Br6 105.8(8)
C125 C126 H12K 110.6
C125 C126 H12L 110.6
H12K C126 H12L 108.7
Br7 C127 H12M 108.9
Br7 C127 H12N 108.9
H12M C127 H12N 107.7
C128 C127 Br7 113.5(8)
C128 C127 H12M 108.9
C128 C127 H12N 108.9
Br8 C128 H12O 108.7
Br8 C128 H12P 108.7
C127 C128 Br8 114.2(7)
C127 C128 H12O 108.7
C127 C128 H12P 108.7
H12O C128 H12P 107.6
Br9 C129 H12Q 110.7
Br9 C129 H12R 110.7
H12Q C129 H12R 108.8
C130 C129 Br9 105.4(7)
C130 C129 H12Q 110.7
C130 C129 H12R 110.7
Br10 C130 H13G 110.3
Br10 C130 H13H 110.3
C129 C130 Br10 107.1(7)
C129 C130 H13G 110.3
C129 C130 H13H 110.3
H13G C130 H13H 108.6
C1 N1 C60 120.2(6)
C12 N1 C1 123.0(6)
C12 N1 C60 116.4(6)
C6 N2 C15 114.9(6)
C7 N2 C6 126.3(7)
C7 N2 C15 118.7(6)
C21 N3 C20 120.7(6)
C32 N3 C20 115.3(6)
C32 N3 C21 123.9(6)
C26 N4 C27 123.7(6)
C26 N4 C35 118.5(6)
C27 N4 C35 117.7(6)
C41 N5 C40 122.9(6)
C41 N5 C52 122.9(6)
C52 N5 C40 113.8(6)
C46 N6 C47 122.9(6)
C46 N6 C55 117.0(6)
C47 N6 C55 119.4(6)
O1 C1 N1 120.1(7)
O1 C1 C2 121.5(7)
N1 C1 C2 118.4(6)
C3 C2 C1 120.1(7)
C3 C2 C13 120.9(7)
C13 C2 C1 119.0(7)
C2 C3 H3 119.7
C2 C3 C4 120.7(7)
C4 C3 H3 119.7
C3 C4 H4 119.9
C5 C4 C3 120.1(7)
C5 C4 H4 119.9
C4 C5 C6 119.3(7)
C4 C5 C14 120.4(7)
C14 C5 C6 120.1(7)
O2 C6 N2 121.2(7)
O2 C6 C5 122.8(7)
N2 C6 C5 115.7(7)
O3 C7 N2 123.7(7)
O3 C7 C8 120.1(7)
N2 C7 C8 116.1(6)
C9 C8 C7 120.1(6)
C9 C8 C14 119.8(7)
C14 C8 C7 120.0(7)
C8 C9 H9 119.4
C8 C9 C10 121.2(7)
C10 C9 H9 119.4
C9 C10 H10 120.3
C11 C10 C9 119.4(7)
C11 C10 H10 120.3
C10 C11 C12 120.6(7)
C10 C11 C13 119.9(7)
C13 C11 C12 119.3(7)
O4 C12 N1 121.2(7)
O4 C12 C11 120.3(7)
N1 C12 C11 118.6(6)
C11 C13 C2 121.4(7)
C14 C13 C2 118.7(7)
C14 C13 C11 119.8(7)
C5 C14 C8 121.0(7)
C5 C14 C13 119.1(7)
C8 C14 C13 119.6(7)
N2 C15 H15 106.8
N2 C15 C16 112.0(6)
C16 C15 H15 106.8
C20 C15 N2 113.4(6)
C20 C15 H15 106.8
C20 C15 C16 110.6(6)
C15 C16 H16A 109.5
C15 C16 H16B 109.5
C15 C16 C17 110.9(6)
H16A C16 H16B 108.0
C17 C16 H16A 109.5
C17 C16 H16B 109.5
C16 C17 H17A 109.9
C16 C17 H17B 109.9
C16 C17 C18 109.0(7)
H17A C17 H17B 108.3
C18 C17 H17A 109.9
C18 C17 H17B 109.9
C17 C18 H18A 109.2
C17 C18 H18B 109.2
H18A C18 H18B 107.9
C19 C18 C17 112.2(6)
C19 C18 H18A 109.2
C19 C18 H18B 109.2
C18 C19 H19A 109.8
C18 C19 H19B 109.8
C18 C19 C20 109.4(6)
H19A C19 H19B 108.2
C20 C19 H19A 109.8
C20 C19 H19B 109.8
N3 C20 C15 113.0(6)
N3 C20 C19 111.7(6)
N3 C20 H20 107.0
C15 C20 C19 110.7(6)
C15 C20 H20 107.0
C19 C20 H20 107.0
O5 C21 N3 120.6(7)
O5 C21 C22 122.6(6)
N3 C21 C22 116.8(6)
C23 C22 C21 119.6(7)
C33 C22 C21 121.8(6)
C33 C22 C23 118.4(7)
C22 C23 H23 119.6
C22 C23 C24 120.7(7)
C24 C23 H23 119.6
C23 C24 H24 120.0
C25 C24 C23 120.0(6)
C25 C24 H24 120.0
C24 C25 C26 120.8(6)
C24 C25 C34 120.6(7)
C34 C25 C26 118.5(7)
O6 C26 N4 120.3(7)
O6 C26 C25 120.2(7)
N4 C26 C25 119.5(6)
O7 C27 N4 122.0(7)
O7 C27 C28 121.3(7)
N4 C27 C28 116.7(7)
C29 C28 C27 120.7(7)
C29 C28 C34 118.2(7)
C34 C28 C27 121.0(7)
C28 C29 H29 119.7
C28 C29 C30 120.6(8)
C30 C29 H29 119.7
C29 C30 H30 119.1
C31 C30 C29 121.7(7)
C31 C30 H30 119.1
C30 C31 C32 121.2(6)
C30 C31 C33 118.7(7)
C33 C31 C32 119.9(7)
O8 C32 N3 121.9(7)
O8 C32 C31 120.8(7)
N3 C32 C31 117.3(6)
C22 C33 C31 119.5(7)
C22 C33 C34 123.7(6)
C34 C33 C31 116.8(6)
C28 C34 C25 119.9(6)
C33 C34 C25 116.2(6)
C33 C34 C28 123.9(6)
N4 C35 H35 106.4
N4 C35 C36 114.1(6)
N4 C35 C40 113.0(6)
C36 C35 H35 106.4
C36 C35 C40 110.1(6)
C40 C35 H35 106.4
C35 C36 H36A 109.6
C35 C36 H36B 109.6
C35 C36 C37 110.3(6)
H36A C36 H36B 108.1
C37 C36 H36A 109.6
C37 C36 H36B 109.6
C36 C37 H37A 109.6
C36 C37 H37B 109.6
H37A C37 H37B 108.2
C38 C37 C36 110.1(6)
C38 C37 H37A 109.6
C38 C37 H37B 109.6
C37 C38 H38A 109.1
C37 C38 H38B 109.1
C37 C38 C39 112.3(7)
H38A C38 H38B 107.9
C39 C38 H38A 109.1
C39 C38 H38B 109.1
C38 C39 H39A 109.9
C38 C39 H39B 109.9
H39A C39 H39B 108.3
C40 C39 C38 108.9(6)
C40 C39 H39A 109.9
C40 C39 H39B 109.9
N5 C40 C35 113.3(6)
N5 C40 C39 110.3(6)
N5 C40 H40 108.1
C35 C40 H40 108.1
C39 C40 C35 108.7(6)
C39 C40 H40 108.1
O9 C41 N5 120.2(7)
O9 C41 C42 121.8(7)
N5 C41 C42 118.0(6)
C43 C42 C41 119.5(6)
C53 C42 C41 121.1(7)
C53 C42 C43 119.4(6)
C42 C43 H43 121.0
C44 C43 C42 118.1(6)
C44 C43 H43 121.0
C43 C44 H44 118.6
C45 C44 C43 122.9(7)
C45 C44 H44 118.6
C44 C45 C46 120.7(7)
C44 C45 C54 119.8(7)
C54 C45 C46 119.1(7)
O10 C46 N6 118.7(6)
O10 C46 C45 123.1(7)
N6 C46 C45 118.1(7)
O11 C47 N6 120.6(7)
O11 C47 C48 124.0(7)
N6 C47 C48 115.4(6)
C49 C48 C47 117.6(7)
C49 C48 C54 121.2(7)
C54 C48 C47 121.2(7)
C48 C49 H49 120.1
C48 C49 C50 119.8(7)
C50 C49 H49 120.1
C49 C50 H50 119.9
C51 C50 C49 120.1(7)
C51 C50 H50 119.9
C50 C51 C52 120.3(7)
C50 C51 C53 119.6(7)
C53 C51 C52 120.0(7)
O12 C52 N5 120.2(7)
O12 C52 C51 121.9(7)
N5 C52 C51 117.8(7)
C42 C53 C51 119.6(6)
C42 C53 C54 120.9(7)
C54 C53 C51 119.1(7)
C48 C54 C45 121.6(7)
C48 C54 C53 119.8(7)
C53 C54 C45 118.5(7)
N6 C55 H55 106.7
N6 C55 C56 115.1(6)
N6 C55 C60 114.2(6)
C56 C55 H55 106.7
C60 C55 H55 106.7
C60 C55 C56 106.9(6)
C55 C56 H56A 109.5
C55 C56 H56B 109.5
H56A C56 H56B 108.1
C57 C56 C55 110.8(7)
C57 C56 H56A 109.5
C57 C56 H56B 109.5
C56 C57 H57A 109.5
C56 C57 H57B 109.5
C56 C57 C58 110.8(7)
H57A C57 H57B 108.1
C58 C57 H57A 109.5
C58 C57 H57B 109.5
C57 C58 H58A 109.2
C57 C58 H58B 109.2
H58A C58 H58B 107.9
C59 C58 C57 111.8(7)
C59 C58 H58A 109.2
C59 C58 H58B 109.2
C58 C59 H59A 109.5
C58 C59 H59B 109.5
H59A C59 H59B 108.0
C60 C59 C58 110.9(7)
C60 C59 H59A 109.5
C60 C59 H59B 109.5
N1 C60 C55 114.6(6)
N1 C60 C59 112.0(6)
N1 C60 H60 106.8
C55 C60 H60 106.8
C59 C60 C55 109.3(6)
C59 C60 H60 106.8
C61 N7 C119 115.5(6)
C72 N7 C61 126.2(6)
C72 N7 C119 117.9(6)
C66 N8 C75 119.0(6)
C67 N8 C66 124.8(7)
C67 N8 C75 116.1(6)
C01V N9 C80 118.9(6)
C01V N9 C81 125.9(6)
C81 N9 C80 114.9(6)
C86 N10 C87 122.4(6)
C86 N10 C94 121.5(6)
C87 N10 C94 115.3(6)
C100 N11 C99 116.7(6)
C111 N11 C99 118.7(6)
C111 N11 C100 124.4(6)
C105 N12 C106 124.3(6)
C105 N12 C114 120.0(6)
C106 N12 C114 115.6(6)
O20 C01V N9 123.2(7)
O20 C01V C91 119.5(7)
N9 C01V C91 117.2(6)
O13 C61 N7 122.1(7)
O13 C61 C62 121.9(8)
N7 C61 C62 116.0(7)
C63 C62 C61 120.9(7)
C63 C62 C73 117.0(7)
C73 C62 C61 121.9(7)
C62 C63 H63 118.6
C64 C63 C62 122.9(7)
C64 C63 H63 118.6
C63 C64 H64 120.1
C63 C64 C65 119.7(7)
C65 C64 H64 120.1
C64 C65 C66 119.8(7)
C64 C65 C74 118.7(7)
C74 C65 C66 121.4(6)
O14 C66 N8 122.0(7)
O14 C66 C65 122.4(7)
N8 C66 C65 115.6(7)
O15 C67 N8 120.0(7)
O15 C67 C68 121.2(7)
N8 C67 C68 118.8(7)
C67 C68 C74 120.3(7)
C69 C68 C67 122.6(7)
C69 C68 C74 117.0(7)
C68 C69 H69 118.8
C70 C69 C68 122.4(7)
C70 C69 H69 118.8
C69 C70 H70 120.1
C69 C70 C71 119.8(7)
C71 C70 H70 120.1
C70 C71 C72 119.5(6)
C70 C71 C73 120.8(7)
C73 C71 C72 119.5(6)
O16 C72 N7 123.8(7)
O16 C72 C71 119.8(7)
N7 C72 C71 116.4(6)
C71 C73 C62 119.9(7)
C74 C73 C62 121.2(7)
C74 C73 C71 118.8(7)
C65 C74 C68 118.4(7)
C73 C74 C65 120.2(7)
C73 C74 C68 121.0(7)
N8 C75 H75 106.8
N8 C75 C76 110.9(6)
N8 C75 C80 113.3(6)
C76 C75 H75 106.8
C76 C75 C80 111.7(7)
C80 C75 H75 106.8
C75 C76 H76A 110.3
C75 C76 H76B 110.3
C75 C76 C77 107.2(7)
H76A C76 H76B 108.5
C77 C76 H76A 110.3
C77 C76 H76B 110.3
C76 C77 H77A 109.7
C76 C77 H77B 109.7
H77A C77 H77B 108.2
C78 C77 C76 109.7(7)
C78 C77 H77A 109.7
C78 C77 H77B 109.7
C77 C78 H78A 109.2
C77 C78 H78B 109.2
C77 C78 C79 112.3(7)
H78A C78 H78B 107.9
C79 C78 H78A 109.2
C79 C78 H78B 109.2
C78 C79 H79A 110.2
C78 C79 H79B 110.2
C78 C79 C80 107.7(7)
H79A C79 H79B 108.5
C80 C79 H79A 110.2
C80 C79 H79B 110.2
N9 C80 C75 113.4(6)
N9 C80 C79 111.8(6)
N9 C80 H80 107.0
C75 C80 C79 110.3(7)
C75 C80 H80 107.0
C79 C80 H80 107.0
O17 C81 N9 122.8(7)
O17 C81 C82 120.8(7)
N9 C81 C82 116.4(6)
C83 C82 C81 118.5(7)
C83 C82 C92 121.0(7)
C92 C82 C81 120.2(7)
C82 C83 H83 121.0
C82 C83 C84 118.1(7)
C84 C83 H83 121.0
C83 C84 H84 118.7
C85 C84 C83 122.7(7)
C85 C84 H84 118.7
C84 C85 C86 121.4(7)
C84 C85 C93 118.5(7)
C93 C85 C86 119.9(6)
O18 C86 N10 121.8(7)
O18 C86 C85 120.1(7)
N10 C86 C85 117.9(6)
O19 C87 N10 120.2(6)
O19 C87 C88 121.5(7)
N10 C87 C88 118.2(6)
C89 C88 C87 119.3(7)
C89 C88 C93 121.9(7)
C93 C88 C87 118.6(7)
C88 C89 H89 120.2
C88 C89 C90 119.5(7)
C90 C89 H89 120.2
C89 C90 H90 119.6
C91 C90 C89 120.8(7)
C91 C90 H90 119.6
C90 C91 C01V 121.4(7)
C90 C91 C92 120.0(7)
C92 C91 C01V 118.5(7)
C82 C92 C91 121.5(7)
C82 C92 C93 119.4(7)
C93 C92 C91 119.1(7)
C88 C93 C85 122.0(7)
C88 C93 C92 118.2(7)
C92 C93 C85 119.8(7)
N10 C94 H94 107.2
N10 C94 C95 111.1(6)
N10 C94 C99 114.5(6)
C95 C94 H94 107.2
C99 C94 H94 107.2
C99 C94 C95 109.1(6)
C94 C95 H95A 110.2
C94 C95 H95B 110.2
H95A C95 H95B 108.5
C96 C95 C94 107.4(6)
C96 C95 H95A 110.2
C96 C95 H95B 110.2
C95 C96 H96A 108.9
C95 C96 H96B 108.9
C95 C96 C97 113.5(6)
H96A C96 H96B 107.7
C97 C96 H96A 108.9
C97 C96 H96B 108.9
C96 C97 H97A 109.1
C96 C97 H97B 109.1
H97A C97 H97B 107.8
C98 C97 C96 112.5(6)
C98 C97 H97A 109.1
C98 C97 H97B 109.1
C97 C98 H98A 109.6
C97 C98 H98B 109.6
C97 C98 C99 110.1(6)
H98A C98 H98B 108.1
C99 C98 H98A 109.6
C99 C98 H98B 109.6
N11 C99 C94 114.0(6)
N11 C99 C98 112.9(6)
N11 C99 H99 106.9
C94 C99 C98 108.7(6)
C94 C99 H99 106.9
C98 C99 H99 106.9
O21 C100 N11 120.2(6)
O21 C100 C101 123.9(6)
N11 C100 C101 115.9(6)
C102 C101 C100 118.7(6)
C102 C101 C112 120.0(7)
C112 C101 C100 121.2(6)
C101 C102 H102 119.5
C101 C102 C103 121.0(7)
C103 C102 H102 119.5
C102 C103 H103 120.6
C104 C103 C102 118.8(7)
C104 C103 H103 120.6
C103 C104 C105 119.2(7)
C103 C104 C113 120.9(7)
C113 C104 C105 119.8(7)
O22 C105 N12 121.6(6)
O22 C105 C104 121.1(7)
N12 C105 C104 117.3(6)
O23 C106 N12 122.2(7)
O23 C106 C107 120.0(7)
N12 C106 C107 117.8(6)
C108 C107 C106 119.8(6)
C108 C107 C113 121.6(7)
C113 C107 C106 118.5(6)
C107 C108 H108 120.7
C107 C108 C109 118.5(7)
C109 C108 H108 120.7
C108 C109 H109 119.3
C110 C109 C108 121.4(7)
C110 C109 H109 119.3
C109 C110 C111 118.6(6)
C112 C110 C109 119.0(7)
C112 C110 C111 122.4(7)
O24 C111 N11 121.8(7)
O24 C111 C110 122.9(7)
N11 C111 C110 115.2(6)
C101 C112 C113 118.3(7)
C110 C112 C101 120.1(7)
C110 C112 C113 121.5(7)
C104 C113 C107 121.6(7)
C104 C113 C112 120.8(7)
C112 C113 C107 117.6(6)
N12 C114 H114 107.1
N12 C114 C115 111.6(6)
N12 C114 C119 114.2(6)
C115 C114 H114 107.1
C119 C114 H114 107.1
C119 C114 C115 109.4(6)
C114 C115 H11A 109.7
C114 C115 H11B 109.7
C114 C115 C116 109.6(7)
H11A C115 H11B 108.2
C116 C115 H11A 109.7
C116 C115 H11B 109.7
C115 C116 H11C 109.5
C115 C116 H11D 109.5
C115 C116 C117 110.5(7)
H11C C116 H11D 108.1
C117 C116 H11C 109.5
C117 C116 H11D 109.5
C116 C117 H11E 109.5
C116 C117 H11F 109.5
H11E C117 H11F 108.1
C118 C117 C116 110.6(7)
C118 C117 H11E 109.5
C118 C117 H11F 109.5
C117 C118 H11G 109.7
C117 C118 H11H 109.7
H11G C118 H11H 108.2
C119 C118 C117 109.8(7)
C119 C118 H11G 109.7
C119 C118 H11H 109.7
N7 C119 C114 116.1(6)
N7 C119 C118 112.4(6)
N7 C119 H119 106.6
C114 C119 C118 107.8(7)
C114 C119 H119 106.6
C118 C119 H119 106.6

loop_
_geom_bond_atom_site_label_1
_geom_bond_atom_site_label_2
_geom_bond_distance
Br1 C121 1.949(13)
Br2 C122 2.003(14)
C121 H12A 0.9900
C121 H12B 0.9900
C121 C122 1.437(18)
C122 H12C 0.9900
C122 H12D 0.9900
Br2A C32A 1.32(3)
Br11 C131 1.923(11)
Br12 C132 1.25(2)
C32A H32A 0.9900
C32A H32B 0.9900
C32A C131 1.56(3)
C131 H13C 0.9900
C131 H13D 0.9900
C131 H13A 0.9900
C131 H13B 0.9900
C131 C132 1.78(2)
C132 H13E 0.9900
C132 H13F 0.9900
Br3 C123 2.145(16)
Br4 C124 1.960(16)
C123 H12E 0.9900
C123 H12F 0.9900
C123 C124 1.29(2)
C124 H12G 0.9900
C124 H12H 0.9900
Br5 C125 2.006(11)
Br6 C126 1.969(13)
C125 H12I 0.9900
C125 H12J 0.9900
C125 C126 1.447(17)
C126 H12K 0.9900
C126 H12L 0.9900
Br7 C127 1.994(11)
Br8 C128 1.923(9)
C127 H12M 0.9900
C127 H12N 0.9900
C127 C128 1.444(16)
C128 H12O 0.9900
C128 H12P 0.9900
Br9 C129 1.971(11)
Br10 C130 1.943(12)
C129 H12Q 0.9900
C129 H12R 0.9900
C129 C130 1.544(14)
C130 H13G 0.9900
C130 H13H 0.9900
O1 C1 1.225(9)
O2 C6 1.185(11)
O3 C7 1.187(9)
O4 C12 1.216(10)
O5 C21 1.222(10)
O6 C26 1.254(10)
O7 C27 1.193(10)
O8 C32 1.188(10)
O9 C41 1.214(10)
O10 C46 1.221(10)
O11 C47 1.184(9)
O12 C52 1.207(11)
N1 C1 1.411(9)
N1 C12 1.407(10)
N1 C60 1.467(9)
N2 C6 1.427(10)
N2 C7 1.355(10)
N2 C15 1.515(10)
N3 C20 1.486(10)
N3 C21 1.411(9)
N3 C32 1.404(10)
N4 C26 1.364(11)
N4 C27 1.423(10)
N4 C35 1.485(9)
N5 C40 1.476(9)
N5 C41 1.392(10)
N5 C52 1.422(9)
N6 C46 1.420(10)
N6 C47 1.433(10)
N6 C55 1.466(9)
C1 C2 1.488(11)
C2 C3 1.329(11)
C2 C13 1.431(10)
C3 H3 0.9500
C3 C4 1.404(12)
C4 H4 0.9500
C4 C5 1.379(11)
C5 C6 1.492(11)
C5 C14 1.398(11)
C7 C8 1.516(10)
C8 C9 1.376(10)
C8 C14 1.401(11)
C9 H9 0.9500
C9 C10 1.411(11)
C10 H10 0.9500
C10 C11 1.379(11)
C11 C12 1.485(11)
C11 C13 1.415(10)
C13 C14 1.407(11)
C15 H15 1.0000
C15 C16 1.529(10)
C15 C20 1.502(10)
C16 H16A 0.9900
C16 H16B 0.9900
C16 C17 1.542(12)
C17 H17A 0.9900
C17 H17B 0.9900
C17 C18 1.545(11)
C18 H18A 0.9900
C18 H18B 0.9900
C18 C19 1.510(11)
C19 H19A 0.9900
C19 H19B 0.9900
C19 C20 1.540(10)
C20 H20 1.0000
C21 C22 1.485(11)
C22 C23 1.388(10)
C22 C33 1.374(10)
C23 H23 0.9500
C23 C24 1.397(11)
C24 H24 0.9500
C24 C25 1.361(11)
C25 C26 1.487(10)
C25 C34 1.454(10)
C27 C28 1.490(10)
C28 C29 1.362(11)
C28 C34 1.398(11)
C29 H29 0.9500
C29 C30 1.399(12)
C30 H30 0.9500
C30 C31 1.378(12)
C31 C32 1.476(10)
C31 C33 1.451(10)
C33 C34 1.380(10)
C35 H35 1.0000
C35 C36 1.519(10)
C35 C40 1.550(10)
C36 H36A 0.9900
C36 H36B 0.9900
C36 C37 1.554(10)
C37 H37A 0.9900
C37 H37B 0.9900
C37 C38 1.507(13)
C38 H38A 0.9900
C38 H38B 0.9900
C38 C39 1.543(10)
C39 H39A 0.9900
C39 H39B 0.9900
C39 C40 1.532(10)
C40 H40 1.0000
C41 C42 1.473(10)
C42 C43 1.436(10)
C42 C53 1.399(11)
C43 H43 0.9500
C43 C44 1.376(11)
C44 H44 0.9500
C44 C45 1.371(11)
C45 C46 1.462(10)
C45 C54 1.414(11)
C47 C48 1.488(11)
C48 C49 1.378(11)
C48 C54 1.396(11)
C49 H49 0.9500
C49 C50 1.412(11)
C50 H50 0.9500
C50 C51 1.391(11)
C51 C52 1.470(11)
C51 C53 1.434(11)
C53 C54 1.403(10)
C55 H55 1.0000
C55 C56 1.555(11)
C55 C60 1.546(10)
C56 H56A 0.9900
C56 H56B 0.9900
C56 C57 1.474(11)
C57 H57A 0.9900
C57 H57B 0.9900
C57 C58 1.583(12)
C58 H58A 0.9900
C58 H58B 0.9900
C58 C59 1.535(12)
C59 H59A 0.9900
C59 H59B 0.9900
C59 C60 1.510(11)
C60 H60 1.0000
O13 C61 1.192(11)
O14 C66 1.220(10)
O15 C67 1.250(10)
O16 C72 1.223(10)
O17 C81 1.193(9)
O18 C86 1.201(10)
O19 C87 1.222(9)
O20 C01V 1.199(9)
O21 C100 1.180(9)
O22 C105 1.187(9)
O23 C106 1.215(10)
O24 C111 1.197(9)
N7 C61 1.402(11)
N7 C72 1.375(10)
N7 C119 1.509(9)
N8 C66 1.403(10)
N8 C67 1.388(10)
N8 C75 1.502(10)
N9 C01V 1.393(10)
N9 C80 1.494(10)
N9 C81 1.394(10)
N10 C86 1.404(10)
N10 C87 1.441(10)
N10 C94 1.477(9)
N11 C99 1.479(9)
N11 C100 1.438(9)
N11 C111 1.410(10)
N12 C105 1.399(10)
N12 C106 1.409(10)
N12 C114 1.492(9)
C01V C91 1.501(10)
C61 C62 1.477(11)
C62 C63 1.401(12)
C62 C73 1.412(11)
C63 H63 0.9500
C63 C64 1.364(12)
C64 H64 0.9500
C64 C65 1.399(10)
C65 C66 1.481(11)
C65 C74 1.424(11)
C67 C68 1.436(11)
C68 C69 1.387(10)
C68 C74 1.440(10)
C69 H69 0.9500
C69 C70 1.367(11)
C70 H70 0.9500
C70 C71 1.372(10)
C71 C72 1.534(10)
C71 C73 1.410(10)
C73 C74 1.368(11)
C75 H75 1.0000
C75 C76 1.516(11)
C75 C80 1.526(12)
C76 H76A 0.9900
C76 H76B 0.9900
C76 C77 1.631(12)
C77 H77A 0.9900
C77 H77B 0.9900
C77 C78 1.502(15)
C78 H78A 0.9900
C78 H78B 0.9900
C78 C79 1.545(12)
C79 H79A 0.9900
C79 H79B 0.9900
C79 C80 1.550(10)
C80 H80 1.0000
C81 C82 1.502(11)
C82 C83 1.386(12)
C82 C92 1.396(11)
C83 H83 0.9500
C83 C84 1.436(11)
C84 H84 0.9500
C84 C85 1.351(11)
C85 C86 1.476(10)
C85 C93 1.429(10)
C87 C88 1.491(10)
C88 C89 1.359(11)
C88 C93 1.408(11)
C89 H89 0.9500
C89 C90 1.426(11)
C90 H90 0.9500
C90 C91 1.354(11)
C91 C92 1.440(10)
C92 C93 1.425(10)
C94 H94 1.0000
C94 C95 1.551(10)
C94 C99 1.538(10)
C95 H95A 0.9900
C95 H95B 0.9900
C95 C96 1.515(10)
C96 H96A 0.9900
C96 H96B 0.9900
C96 C97 1.545(11)
C97 H97A 0.9900
C97 H97B 0.9900
C97 C98 1.477(11)
C98 H98A 0.9900
C98 H98B 0.9900
C98 C99 1.542(10)
C99 H99 1.0000
C100 C101 1.470(10)
C101 C102 1.389(10)
C101 C112 1.399(11)
C102 H102 0.9500
C102 C103 1.423(11)
C103 H103 0.9500
C103 C104 1.356(12)
C104 C105 1.498(10)
C104 C113 1.401(10)
C106 C107 1.485(10)
C107 C108 1.368(11)
C107 C113 1.446(10)
C108 H108 0.9500
C108 C109 1.426(10)
C109 H109 0.9500
C109 C110 1.398(11)
C110 C111 1.483(10)
C110 C112 1.389(10)
C112 C113 1.409(11)
C114 H114 1.0000
C114 C115 1.526(11)
C114 C119 1.514(10)
C115 H11A 0.9900
C115 H11B 0.9900
C115 C116 1.547(11)
C116 H11C 0.9900
C116 H11D 0.9900
C116 C117 1.562(11)
C117 H11E 0.9900
C117 H11F 0.9900
C117 C118 1.521(12)
C118 H11G 0.9900
C118 H11H 0.9900
C118 C119 1.517(11)
C119 H119 1.0000

loop_
_geom_torsion_atom_site_label_1
_geom_torsion_atom_site_label_2
_geom_torsion_atom_site_label_3
_geom_torsion_atom_site_label_4
_geom_torsion
Br1 C121 C122 Br2 -176.5(7)
Br2A C32A C131 Br11 -13(4)
Br2A C32A C131 C132 90(3)
Br11 C131 C132 Br12 32(3)
C32A C131 C132 Br12 -65(2)
Br3 C123 C124 Br4 -177.6(9)
Br5 C125 C126 Br6 174.1(6)
Br7 C127 C128 Br8 -66.2(10)
Br9 C129 C130 Br10 178.7(5)
O1 C1 C2 C3 -0.4(11)
O1 C1 C2 C13 178.2(7)
O3 C7 C8 C9 0.6(11)
O3 C7 C8 C14 -178.7(7)
O5 C21 C22 C23 -3.8(12)
O5 C21 C22 C33 171.9(7)
O7 C27 C28 C29 -5.3(13)
O7 C27 C28 C34 173.3(8)
O9 C41 C42 C43 2.2(12)
O9 C41 C42 C53 -177.9(8)
O11 C47 C48 C49 1.8(11)
O11 C47 C48 C54 179.2(7)
N1 C1 C2 C3 -178.2(7)
N1 C1 C2 C13 0.4(10)
N2 C7 C8 C9 -176.5(7)
N2 C7 C8 C14 4.2(10)
N2 C15 C16 C17 -174.3(6)
N2 C15 C20 N3 48.2(8)
N2 C15 C20 C19 174.3(6)
N3 C21 C22 C23 177.6(7)
N3 C21 C22 C33 -6.8(10)
N4 C27 C28 C29 175.2(8)
N4 C27 C28 C34 -6.2(11)
N4 C35 C36 C37 -172.8(6)
N4 C35 C40 N5 46.7(8)
N4 C35 C40 C39 169.8(6)
N5 C41 C42 C43 -177.0(7)
N5 C41 C42 C53 2.9(11)
N6 C47 C48 C49 178.6(7)
N6 C47 C48 C54 -4.0(10)
N6 C55 C56 C57 -168.0(7)
N6 C55 C60 N1 40.7(9)
N6 C55 C60 C59 167.4(6)
C1 N1 C12 O4 172.2(7)
C1 N1 C12 C11 -6.6(10)
C1 N1 C60 C55 51.1(9)
C1 N1 C60 C59 -74.2(8)
C1 C2 C3 C4 -179.4(8)
C1 C2 C13 C11 -5.1(10)
C1 C2 C13 C14 178.5(6)
C2 C3 C4 C5 -0.7(14)
C2 C13 C14 C5 2.5(10)
C2 C13 C14 C8 175.8(6)
C3 C2 C13 C11 173.5(7)
C3 C2 C13 C14 -2.9(11)
C3 C4 C5 C6 176.6(8)
C3 C4 C5 C14 0.3(13)
C4 C5 C6 O2 4.0(13)
C4 C5 C6 N2 178.9(7)
C4 C5 C14 C8 -174.5(7)
C4 C5 C14 C13 -1.2(12)
C6 N2 C7 O3 -176.9(7)
C6 N2 C7 C8 0.1(11)
C6 N2 C15 C16 115.3(7)
C6 N2 C15 C20 -118.7(7)
C6 C5 C14 C8 9.3(11)
C6 C5 C14 C13 -177.5(7)
C7 N2 C6 O2 175.2(8)
C7 N2 C6 C5 0.2(11)
C7 N2 C15 C16 -67.3(8)
C7 N2 C15 C20 58.7(8)
C7 C8 C9 C10 -179.1(6)
C7 C8 C14 C5 -9.0(10)
C7 C8 C14 C13 177.9(6)
C8 C9 C10 C11 3.3(11)
C9 C8 C14 C5 171.7(7)
C9 C8 C14 C13 -1.5(11)
C9 C10 C11 C12 178.4(7)
C9 C10 C11 C13 -5.4(10)
C10 C11 C12 O4 -0.8(11)
C10 C11 C12 N1 178.0(6)
C10 C11 C13 C2 -172.2(7)
C10 C11 C13 C14 4.1(10)
C11 C13 C14 C5 -173.9(7)
C11 C13 C14 C8 -0.6(11)
C12 N1 C1 O1 -172.3(7)
C12 N1 C1 C2 5.5(10)
C12 N1 C60 C55 -136.1(7)
C12 N1 C60 C59 98.6(8)
C12 C11 C13 C2 4.1(11)
C12 C11 C13 C14 -179.6(7)
C13 C2 C3 C4 2.0(13)
C13 C11 C12 O4 -177.1(7)
C13 C11 C12 N1 1.7(10)
C14 C5 C6 O2 -179.8(8)
C14 C5 C6 N2 -4.9(11)
C14 C8 C9 C10 0.2(11)
C15 N2 C6 O2 -7.6(11)
C15 N2 C6 C5 177.3(6)
C15 N2 C7 O3 6.1(11)
C15 N2 C7 C8 -176.9(6)
C15 C16 C17 C18 -55.5(9)
C16 C15 C20 N3 175.0(6)
C16 C15 C20 C19 -58.9(8)
C16 C17 C18 C19 56.4(9)
C17 C18 C19 C20 -57.4(8)
C18 C19 C20 N3 -174.8(6)
C18 C19 C20 C15 58.3(8)
C20 N3 C21 O5 1.9(10)
C20 N3 C21 C22 -179.4(6)
C20 N3 C32 O8 6.4(10)
C20 N3 C32 C31 -173.4(6)
C20 C15 C16 C17 58.1(8)
C21 N3 C20 C15 58.4(8)
C21 N3 C20 C19 -67.3(8)
C21 N3 C32 O8 -178.2(7)
C21 N3 C32 C31 2.0(10)
C21 C22 C23 C24 -178.8(7)
C21 C22 C33 C31 0.5(11)
C21 C22 C33 C34 -178.0(7)
C22 C23 C24 C25 -4.6(11)
C22 C33 C34 C25 -1.6(10)
C22 C33 C34 C28 176.7(8)
C23 C22 C33 C31 176.2(7)
C23 C22 C33 C34 -2.3(11)
C23 C24 C25 C26 -179.8(7)
C23 C24 C25 C34 0.5(11)
C24 C25 C26 O6 -0.2(12)
C24 C25 C26 N4 179.3(7)
C24 C25 C34 C28 -175.9(7)
C24 C25 C34 C33 2.4(10)
C26 N4 C27 O7 -169.5(8)
C26 N4 C27 C28 10.0(11)
C26 N4 C35 C36 106.2(8)
C26 N4 C35 C40 -127.1(7)
C26 C25 C34 C28 4.4(10)
C26 C25 C34 C33 -177.3(6)
C27 N4 C26 O6 173.0(7)
C27 N4 C26 C25 -6.5(11)
C27 N4 C35 C36 -69.4(9)
C27 N4 C35 C40 57.4(8)
C27 C28 C29 C30 -179.0(8)
C27 C28 C34 C25 -0.7(11)
C27 C28 C34 C33 -178.9(7)
C28 C29 C30 C31 -2.3(14)
C29 C28 C34 C25 177.9(8)
C29 C28 C34 C33 -0.3(12)
C29 C30 C31 C32 176.0(8)
C29 C30 C31 C33 0.1(13)
C30 C31 C32 O8 -4.1(12)
C30 C31 C32 N3 175.6(7)
C30 C31 C33 C22 -176.8(7)
C30 C31 C33 C34 1.8(10)
C31 C33 C34 C25 179.9(6)
C31 C33 C34 C28 -1.8(10)
C32 N3 C20 C15 -126.1(7)
C32 N3 C20 C19 108.3(7)
C32 N3 C21 O5 -173.3(7)
C32 N3 C21 C22 5.4(10)
C32 C31 C33 C22 7.3(10)
C32 C31 C33 C34 -174.1(7)
C33 C22 C23 C24 5.4(11)
C33 C31 C32 O8 171.7(7)
C33 C31 C32 N3 -8.5(10)
C34 C25 C26 O6 179.5(7)
C34 C25 C26 N4 -1.0(11)
C34 C28 C29 C30 2.4(13)
C35 N4 C26 O6 -2.3(11)
C35 N4 C26 C25 178.2(6)
C35 N4 C27 O7 5.8(11)
C35 N4 C27 C28 -174.7(6)
C35 C36 C37 C38 -56.0(9)
C36 C35 C40 N5 175.5(6)
C36 C35 C40 C39 -61.4(8)
C36 C37 C38 C39 56.1(9)
C37 C38 C39 C40 -58.7(10)
C38 C39 C40 N5 -175.6(7)
C38 C39 C40 C35 59.6(9)
C40 N5 C41 O9 -2.2(11)
C40 N5 C41 C42 177.0(6)
C40 N5 C52 O12 2.5(13)
C40 N5 C52 C51 179.5(7)
C40 C35 C36 C37 59.0(8)
C41 N5 C40 C35 58.5(9)
C41 N5 C40 C39 -63.7(9)
C41 N5 C52 O12 175.6(10)
C41 N5 C52 C51 -7.4(12)
C41 C42 C43 C44 -179.0(7)
C41 C42 C53 C51 -7.0(10)
C41 C42 C53 C54 -178.9(7)
C42 C43 C44 C45 1.9(12)
C42 C53 C54 C45 -5.8(10)
C42 C53 C54 C48 177.9(7)
C43 C42 C53 C51 172.9(7)
C43 C42 C53 C54 1.0(10)
C43 C44 C45 C46 -179.5(8)
C43 C44 C45 C54 -6.8(12)
C44 C45 C46 O10 -1.1(12)
C44 C45 C46 N6 -177.1(7)
C44 C45 C54 C48 -175.1(7)
C44 C45 C54 C53 8.7(11)
C46 N6 C47 O11 -170.6(7)
C46 N6 C47 C48 12.5(10)
C46 N6 C55 C56 101.7(8)
C46 N6 C55 C60 -134.1(7)
C46 C45 C54 C48 -2.3(11)
C46 C45 C54 C53 -178.6(7)
C47 N6 C46 O10 168.0(7)
C47 N6 C46 C45 -15.8(10)
C47 N6 C55 C56 -69.0(9)
C47 N6 C55 C60 55.2(9)
C47 C48 C49 C50 -178.7(7)
C47 C48 C54 C45 -0.7(11)
C47 C48 C54 C53 175.5(6)
C48 C49 C50 C51 0.6(13)
C49 C48 C54 C45 176.6(7)
C49 C48 C54 C53 -7.2(10)
C49 C50 C51 C52 -179.2(8)
C49 C50 C51 C53 -1.8(13)
C50 C51 C52 O12 -2.6(15)
C50 C51 C52 N5 -179.5(8)
C50 C51 C53 C42 -173.5(8)
C50 C51 C53 C54 -1.4(11)
C51 C53 C54 C45 -177.8(7)
C51 C53 C54 C48 5.9(10)
C52 N5 C40 C35 -128.4(7)
C52 N5 C40 C39 109.4(8)
C52 N5 C41 O9 -174.7(8)
C52 N5 C41 C42 4.5(11)
C52 C51 C53 C42 3.9(10)
C52 C51 C53 C54 176.0(7)
C53 C42 C43 C44 1.1(11)
C53 C51 C52 O12 -180.0(10)
C53 C51 C52 N5 3.1(11)
C54 C45 C46 O10 -173.8(7)
C54 C45 C46 N6 10.2(11)
C54 C48 C49 C50 3.9(12)
C55 N6 C46 O10 -2.3(10)
C55 N6 C46 C45 173.9(7)
C55 N6 C47 O11 -0.5(11)
C55 N6 C47 C48 -177.4(6)
C55 C56 C57 C58 -57.2(9)
C56 C55 C60 N1 169.2(6)
C56 C55 C60 C59 -64.1(8)
C56 C57 C58 C59 51.1(10)
C57 C58 C59 C60 -52.1(10)
C58 C59 C60 N1 -172.2(7)
C58 C59 C60 C55 59.6(9)
C60 N1 C1 O1 0.0(10)
C60 N1 C1 C2 177.8(6)
C60 N1 C12 O4 -0.4(10)
C60 N1 C12 C11 -179.2(6)
C60 C55 C56 C57 64.0(9)
O13 C61 C62 C63 -2.8(14)
O13 C61 C62 C73 -177.7(9)
O15 C67 C68 C69 2.0(13)
O15 C67 C68 C74 -175.7(8)
O17 C81 C82 C83 -3.5(12)
O17 C81 C82 C92 -178.0(8)
O19 C87 C88 C89 -4.2(11)
O19 C87 C88 C93 -178.9(7)
O20 C01V C91 C90 5.0(12)
O20 C01V C91 C92 -178.6(7)
O21 C100 C101 C102 5.0(10)
O21 C100 C101 C112 -173.2(7)
O23 C106 C107 C108 2.0(12)
O23 C106 C107 C113 -174.3(8)
N7 C61 C62 C63 178.2(8)
N7 C61 C62 C73 3.3(12)
N8 C67 C68 C69 179.2(7)
N8 C67 C68 C74 1.6(12)
N8 C75 C76 C77 -173.9(6)
N8 C75 C80 N9 45.3(8)
N8 C75 C80 C79 171.6(6)
N9 C01V C91 C90 -177.5(7)
N9 C01V C91 C92 -1.1(10)
N9 C81 C82 C83 177.6(7)
N9 C81 C82 C92 3.1(11)
N10 C87 C88 C89 179.3(7)
N10 C87 C88 C93 4.6(10)
N10 C94 C95 C96 -171.8(6)
N10 C94 C99 N11 43.5(9)
N10 C94 C99 C98 170.4(6)
N11 C100 C101 C102 -175.3(6)
N11 C100 C101 C112 6.6(9)
N12 C106 C107 C108 -176.8(6)
N12 C106 C107 C113 7.0(10)
N12 C114 C115 C116 -171.6(7)
N12 C114 C119 N7 41.5(9)
N12 C114 C119 C118 168.6(7)
C01V N9 C80 C75 63.4(8)
C01V N9 C80 C79 -62.1(9)
C01V N9 C81 O17 175.8(7)
C01V N9 C81 C82 -5.2(10)
C01V C91 C92 C82 -0.7(11)
C01V C91 C92 C93 179.9(6)
C61 N7 C72 O16 -175.6(8)
C61 N7 C72 C71 4.4(11)
C61 N7 C119 C114 -133.9(7)
C61 N7 C119 C118 101.2(8)
C61 C62 C63 C64 -177.2(8)
C61 C62 C73 C71 -1.7(12)
C61 C62 C73 C74 -179.8(7)
C62 C63 C64 C65 -0.4(14)
C62 C73 C74 C65 -5.6(11)
C62 C73 C74 C68 -177.9(7)
C63 C62 C73 C71 -176.8(7)
C63 C62 C73 C74 5.1(12)
C63 C64 C65 C66 -176.9(8)
C63 C64 C65 C74 0.0(12)
C64 C65 C66 O14 0.6(12)
C64 C65 C66 N8 -179.9(7)
C64 C65 C74 C68 175.4(7)
C64 C65 C74 C73 3.0(11)
C66 N8 C67 O15 170.7(8)
C66 N8 C67 C68 -6.5(12)
C66 N8 C75 C76 -67.0(9)
C66 N8 C75 C80 59.5(9)
C66 C65 C74 C68 -7.7(11)
C66 C65 C74 C73 179.9(7)
C67 N8 C66 O14 -176.4(8)
C67 N8 C66 C65 4.2(11)
C67 N8 C75 C76 113.6(7)
C67 N8 C75 C80 -119.9(7)
C67 C68 C69 C70 -179.7(8)
C67 C68 C74 C65 5.2(11)
C67 C68 C74 C73 177.7(7)
C68 C69 C70 C71 0.0(11)
C69 C68 C74 C65 -172.5(7)
C69 C68 C74 C73 -0.1(11)
C69 C70 C71 C72 178.7(7)
C69 C70 C71 C73 4.1(11)
C70 C71 C72 O16 2.9(11)
C70 C71 C72 N7 -177.1(7)
C70 C71 C73 C62 175.8(7)
C70 C71 C73 C74 -6.1(11)
C71 C73 C74 C65 176.3(7)
C71 C73 C74 C68 4.0(11)
C72 N7 C61 O13 176.1(9)
C72 N7 C61 C62 -4.9(11)
C72 N7 C119 C114 53.4(9)
C72 N7 C119 C118 -71.4(9)
C72 C71 C73 C62 1.2(11)
C72 C71 C73 C74 179.3(6)
C73 C62 C63 C64 -2.1(13)
C73 C71 C72 O16 177.7(7)
C73 C71 C72 N7 -2.4(10)
C74 C65 C66 O14 -176.3(7)
C74 C65 C66 N8 3.2(11)
C74 C68 C69 C70 -2.0(11)
C75 N8 C66 O14 4.3(11)
C75 N8 C66 C65 -175.2(7)
C75 N8 C67 O15 -9.9(11)
C75 N8 C67 C68 172.8(7)
C75 C76 C77 C78 -56.8(8)
C76 C75 C80 N9 171.4(6)
C76 C75 C80 C79 -62.2(8)
C76 C77 C78 C79 58.8(9)
C77 C78 C79 C80 -59.4(9)
C78 C79 C80 N9 -173.9(7)
C78 C79 C80 C75 58.9(9)
C80 N9 C01V O20 -5.1(11)
C80 N9 C01V C91 177.6(6)
C80 N9 C81 O17 2.3(10)
C80 N9 C81 C82 -178.8(6)
C80 C75 C76 C77 58.7(8)
C81 N9 C01V O20 -178.4(7)
C81 N9 C01V C91 4.3(10)
C81 N9 C80 C75 -122.6(6)
C81 N9 C80 C79 111.9(7)
C81 C82 C83 C84 -178.4(8)
C81 C82 C92 C91 -0.3(12)
C81 C82 C92 C93 179.1(7)
C82 C83 C84 C85 -2.1(14)
C82 C92 C93 C85 0.2(10)
C82 C92 C93 C88 179.1(7)
C83 C82 C92 C91 -174.7(8)
C83 C82 C92 C93 4.8(12)
C83 C84 C85 C86 -178.1(8)
C83 C84 C85 C93 6.9(13)
C84 C85 C86 O18 2.7(12)
C84 C85 C86 N10 178.9(7)
C84 C85 C93 C88 175.3(8)
C84 C85 C93 C92 -5.9(11)
C86 N10 C87 O19 172.3(7)
C86 N10 C87 C88 -11.1(10)
C86 N10 C94 C95 -71.6(8)
C86 N10 C94 C99 52.6(9)
C86 C85 C93 C88 0.3(11)
C86 C85 C93 C92 179.1(6)
C87 N10 C86 O18 -172.1(7)
C87 N10 C86 C85 11.8(10)
C87 N10 C94 C95 98.1(7)
C87 N10 C94 C99 -137.6(7)
C87 C88 C89 C90 178.0(7)
C87 C88 C93 C85 0.5(11)
C87 C88 C93 C92 -178.3(6)
C88 C89 C90 C91 2.0(12)
C89 C88 C93 C85 -174.0(7)
C89 C88 C93 C92 7.1(11)
C89 C90 C91 C01V 179.9(7)
C89 C90 C91 C92 3.5(12)
C90 C91 C92 C82 175.8(8)
C90 C91 C92 C93 -3.6(11)
C91 C92 C93 C85 179.6(7)
C91 C92 C93 C88 -1.5(10)
C92 C82 C83 C84 -3.9(13)
C93 C85 C86 O18 177.6(7)
C93 C85 C86 N10 -6.3(10)
C93 C88 C89 C90 -7.4(11)
C94 N10 C86 O18 -3.1(12)
C94 N10 C86 C85 -179.2(6)
C94 N10 C87 O19 2.7(10)
C94 N10 C87 C88 179.3(6)
C94 C95 C96 C97 -54.7(9)
C95 C94 C99 N11 168.8(6)
C95 C94 C99 C98 -64.3(7)
C95 C96 C97 C98 52.9(9)
C96 C97 C98 C99 -53.7(8)
C97 C98 C99 N11 -172.3(6)
C97 C98 C99 C94 60.2(8)
C99 N11 C100 O21 -4.2(9)
C99 N11 C100 C101 176.1(6)
C99 N11 C111 O24 -3.5(11)
C99 N11 C111 C110 179.4(6)
C99 C94 C95 C96 60.9(8)
C100 N11 C99 C94 -128.0(6)
C100 N11 C99 C98 107.4(7)
C100 N11 C111 O24 -177.7(7)
C100 N11 C111 C110 5.2(10)
C100 C101 C102 C103 179.8(6)
C100 C101 C112 C110 0.6(11)
C100 C101 C112 C113 179.0(6)
C101 C102 C103 C104 -0.3(11)
C101 C112 C113 C104 2.7(10)
C101 C112 C113 C107 -176.1(6)
C102 C101 C112 C110 -177.5(7)
C102 C101 C112 C113 0.8(10)
C102 C103 C104 C105 -179.3(7)
C102 C103 C104 C113 3.9(11)
C103 C104 C105 O22 2.8(11)
C103 C104 C105 N12 -177.4(7)
C103 C104 C113 C107 173.5(7)
C103 C104 C113 C112 -5.2(11)
C105 N12 C106 O23 169.9(8)
C105 N12 C106 C107 -11.4(11)
C105 N12 C114 C115 -70.9(8)
C105 N12 C114 C119 53.9(9)
C105 C104 C113 C107 -3.2(10)
C105 C104 C113 C112 178.0(7)
C106 N12 C105 O22 -172.0(7)
C106 N12 C105 C104 8.1(10)
C106 N12 C114 C115 106.1(8)
C106 N12 C114 C119 -129.2(7)
C106 C107 C108 C109 179.3(7)
C106 C107 C113 C104 0.0(10)
C106 C107 C113 C112 178.8(7)
C107 C108 C109 C110 2.0(11)
C108 C107 C113 C104 -176.2(7)
C108 C107 C113 C112 2.6(10)
C108 C109 C110 C111 -178.2(7)
C108 C109 C110 C112 2.7(11)
C109 C110 C111 O24 6.6(11)
C109 C110 C111 N11 -176.3(6)
C109 C110 C112 C101 173.5(7)
C109 C110 C112 C113 -4.8(11)
C110 C112 C113 C104 -179.0(7)
C110 C112 C113 C107 2.2(11)
C111 N11 C99 C94 57.4(8)
C111 N11 C99 C98 -67.2(8)
C111 N11 C100 O21 170.1(7)
C111 N11 C100 C101 -9.7(9)
C111 C110 C112 C101 -5.6(11)
C111 C110 C112 C113 176.2(7)
C112 C101 C102 C103 -2.1(11)
C112 C110 C111 O24 -174.3(7)
C112 C110 C111 N11 2.8(10)
C113 C104 C105 O22 179.6(7)
C113 C104 C105 N12 -0.5(10)
C113 C107 C108 C109 -4.6(11)
C114 N12 C105 O22 4.6(11)
C114 N12 C105 C104 -175.2(6)
C114 N12 C106 O23 -6.9(11)
C114 N12 C106 C107 171.8(6)
C114 C115 C116 C117 -54.2(10)
C115 C114 C119 N7 167.3(7)
C115 C114 C119 C118 -65.5(9)
C115 C116 C117 C118 53.0(10)
C116 C117 C118 C119 -58.0(10)
C117 C118 C119 N7 -166.8(7)
C117 C118 C119 C114 63.9(9)
C119 N7 C61 O13 4.2(12)
C119 N7 C61 C62 -176.8(7)
C119 N7 C72 O16 -3.8(11)
C119 N7 C72 C71 176.2(6)
C119 C114 C115 C116 61.1(9)

loop_
_smtbx_masks_void_nr
_smtbx_masks_void_average_x
_smtbx_masks_void_average_y
_smtbx_masks_void_average_z
_smtbx_masks_void_volume
_smtbx_masks_void_count_electrons
1 0.209 0.437 0.651 527.9 44.8
